data_7039417
loop_
_publ_author_name
'Fontanet, M\`onica'
'Rodr\'iguez, Montserrat'
'Fontrodona, Xavier'
'Romero, Isabel'
'Teixidor, Francesc'
'Vi\~nas, Clara'
'Aliaga-Alcalde, N\'uria'

_publ_section_title
;
 Carving a 1D Co(II)-carboranylcarboxylate system by using organic
 solvents to create stable trinuclear molecular analogues: complete
 structural and magnetic studies.
;
_journal_issue 27
_journal_name_full 'Dalton transactions (Cambridge, England : 2003)'
_journal_page_first 10916
_journal_page_last 10927
_journal_paper_doi 10.1039/c6dt01744d
_journal_volume 45
_journal_year 2016
_chemical_formula_moiety 'C32 H106 B60 Co3 O18, 4 ( C4 H10 O )'
_chemical_formula_sum 'C48 H146 B60 Co3 O22'
_chemical_formula_weight 1901.03
_chemical_name_systematic
;
 ?
;
_space_group_crystal_system triclinic
_space_group_IT_number 2
_space_group_name_Hall '-P 1'
_space_group_name_H-M_alt 'P -1'
_symmetry_space_group_name_Hall '-P 1'
_symmetry_space_group_name_H-M 'P -1'
_atom_sites_solution_hydrogens mixed
_audit_creation_method SHELXL-2013
_audit_update_record
;
2016-04-01 deposited with the CCDC.
2016-06-02 downloaded from the CCDC.
;
_cell_angle_alpha 63.006(12)
_cell_angle_beta 73.533(13)
_cell_angle_gamma 67.443(11)
_cell_formula_units_Z 1
_cell_length_a 14.420(9)
_cell_length_b 14.806(10)
_cell_length_c 15.656(10)
_cell_measurement_reflns_used 1449
_cell_measurement_temperature 293(2)
_cell_measurement_theta_max 15.84
_cell_measurement_theta_min 2.55
_cell_volume 2726(3)
_computing_cell_refinement 'Bruker SMART'
_computing_data_collection 'Bruker SMART'
_computing_data_reduction 'Bruker SMART'
_computing_molecular_graphics 'Bruker SHELXTL'
_computing_publication_material 'Bruker SHELXTL'
_computing_structure_refinement 'SHELXL-2013 (Sheldrick, 2013)'
_computing_structure_solution 'Bruker SHELXTL'
_diffrn_ambient_temperature 293(2)
_diffrn_measured_fraction_theta_full 0.991
_diffrn_measured_fraction_theta_max 0.940
_diffrn_measurement_device_type 'CCD area detector'
_diffrn_measurement_method 'phi and omega scans'
_diffrn_radiation_monochromator graphite
_diffrn_radiation_source 'fine-focus sealed tube'
_diffrn_radiation_type MoK\a
_diffrn_radiation_wavelength 0.71073
_diffrn_reflns_av_R_equivalents 0.1692
_diffrn_reflns_av_unetI/netI 0.3208
_diffrn_reflns_Laue_measured_fraction_full 0.991
_diffrn_reflns_Laue_measured_fraction_max 0.940
_diffrn_reflns_limit_h_max 17
_diffrn_reflns_limit_h_min -19
_diffrn_reflns_limit_k_max 18
_diffrn_reflns_limit_k_min -19
_diffrn_reflns_limit_l_max 20
_diffrn_reflns_limit_l_min -20
_diffrn_reflns_number 33699
_diffrn_reflns_point_group_measured_fraction_full 0.991
_diffrn_reflns_point_group_measured_fraction_max 0.940
_diffrn_reflns_theta_full 25.242
_diffrn_reflns_theta_max 28.215
_diffrn_reflns_theta_min 1.793
_exptl_absorpt_coefficient_mu 0.506
_exptl_absorpt_correction_T_max 1.0
_exptl_absorpt_correction_T_min 0.425520
_exptl_absorpt_correction_type empirical
_exptl_absorpt_process_details 'SADABS v2.10 BRUKER 2001'
_exptl_crystal_colour violet
_exptl_crystal_density_diffrn 1.158
_exptl_crystal_description block
_exptl_crystal_F_000 991
_exptl_crystal_recrystallization_method 'Re-crystallisation from solvent'
_exptl_crystal_size_max 0.28
_exptl_crystal_size_mid 0.25
_exptl_crystal_size_min 0.17
_platon_squeeze_details
; 
 Two disordered Ethyl Ether solvent molecules per assymetric unic were 
 squeezed with PLATON (Spek, A. L. (2005). PLATON, A Multipurpose 
 Crystallographic Tool, Utrecht University, Utrecht, THe Netherlands.) 
 Those solvent molecules are, however, included in the reported 
 chemical formula and derived values (e.g. formula weight, F(000), etc) 
;
_refine_diff_density_max 1.251
_refine_diff_density_min -0.563
_refine_diff_density_rms 0.106
_refine_ls_extinction_method none
_refine_ls_goodness_of_fit_ref 0.768
_refine_ls_hydrogen_treatment constr
_refine_ls_matrix_type full
_refine_ls_number_parameters 505
_refine_ls_number_reflns 12638
_refine_ls_number_restraints 0
_refine_ls_restrained_S_all 0.768
_refine_ls_R_factor_all 0.2450
_refine_ls_R_factor_gt 0.1006
_refine_ls_shift/su_max 0.000
_refine_ls_shift/su_mean 0.000
_refine_ls_structure_factor_coef Fsqd
_refine_ls_weighting_details 'w=1/[\s^2^(Fo^2^)+(0.0964P)^2^] where P=(Fo^2^+2Fc^2^)/3'
_refine_ls_weighting_scheme calc
_refine_ls_wR_factor_gt 0.2177
_refine_ls_wR_factor_ref 0.2687
_reflns_Friedel_coverage 0.000
_reflns_number_gt 3295
_reflns_number_total 12638
_reflns_threshold_expression 'I > 2\s(I)'
_cod_data_source_file c6dt01744d2.cif
_cod_data_source_block mfcl3_111
_cod_depositor_comments 'Adding full bibliography for 7039416--7039417.cif.'
_cod_database_code 7039417
_shelx_space_group_comment
;
The symmetry employed for this shelxl refinement is uniquely defined
by the following loop, which should always be used as a source of
symmetry information in preference to the above space-group names.
They are only intended as comments.
;
_shelxl_version_number 2013-3
_solvent_exptl_crystal_recrystallization_method 'Diethyl ether, pentane'

loop_
_space_group_symop_operation_xyz
'x, y, z'
'-x, -y, -z'

loop_
_atom_site_label
_atom_site_type_symbol
_atom_site_fract_x
_atom_site_fract_y
_atom_site_fract_z
_atom_site_U_iso_or_equiv
_atom_site_adp_type
_atom_site_occupancy
_atom_site_site_symmetry_order
_atom_site_calc_flag
_atom_site_refinement_flags_posn
_atom_site_refinement_flags_adp
_atom_site_refinement_flags_occupancy
Co1 Co 0.22817(6) 0.52741(7) 0.32622(6) 0.0479(3) Uani 1 1 d . . .
O1 O 0.2503(3) 0.4558(4) 0.2301(3) 0.0621(14) Uani 1 1 d . . .
C1 C 0.1919(7) 0.4237(6) 0.2155(5) 0.059(2) Uani 1 1 d . . .
B1 B 0.1394(8) 0.3549(7) 0.1023(7) 0.073(3) Uani 1 1 d . . .
H1 H 0.0588 0.3713 0.1326 0.087 Uiso 1 1 calc R U .
Co2 Co 0.0000 0.5000 0.5000 0.0433(4) Uani 1 2 d S . P
O2 O 0.1025(4) 0.4271(5) 0.2554(4) 0.108(2) Uani 1 1 d . . .
C2 C 0.2294(5) 0.3784(5) 0.1363(5) 0.0526(18) Uani 1 1 d . . .
B2 B 0.1969(8) 0.4556(8) 0.0236(6) 0.073(3) Uani 1 1 d . . .
H2 H 0.1522 0.5399 0.0001 0.088 Uiso 1 1 calc R U .
O3 O 0.2033(3) 0.6090(4) 0.4118(3) 0.0584(13) Uani 1 1 d . . .
C3 C 0.2370(7) 0.2536(6) 0.1620(6) 0.074(2) Uani 1 1 d . . .
B3 B 0.3222(8) 0.4127(9) 0.0483(7) 0.086(3) Uani 1 1 d . . .
H3 H 0.3593 0.4684 0.0420 0.103 Uiso 1 1 calc R U .
O4 O 0.0544(3) 0.6074(4) 0.5061(3) 0.0613(14) Uani 1 1 d . . .
C4 C 0.2119(8) 0.1856(8) 0.2628(8) 0.126(4) Uani 1 1 d . . .
H4A H 0.2726 0.1330 0.2878 0.190 Uiso 1 1 calc R U .
H4B H 0.1659 0.1511 0.2659 0.190 Uiso 1 1 calc R U .
H4C H 0.1806 0.2281 0.3007 0.190 Uiso 1 1 calc R U .
B4 B 0.3443(8) 0.2874(9) 0.1368(8) 0.089(3) Uani 1 1 d . . .
H4 H 0.3948 0.2596 0.1906 0.107 Uiso 1 1 calc R U .
O5 O 0.2571(3) 0.3851(4) 0.4393(3) 0.0594(13) Uani 1 1 d . . .
C5 C 0.2147(5) 0.3413(5) 0.5208(5) 0.0444(17) Uani 1 1 d . . .
B5 B 0.2074(9) 0.2465(9) 0.0700(8) 0.090(3) Uani 1 1 d . . .
H5 H 0.1695 0.1899 0.0799 0.108 Uiso 1 1 calc R U .
O6 O 0.1236(3) 0.3753(4) 0.5547(3) 0.0600(13) Uani 1 1 d . . .
C6 C 0.2749(5) 0.2352(5) 0.5920(4) 0.0471(17) Uani 1 1 d . . .
B6 B 0.1842(8) 0.3704(10) -0.0208(6) 0.090(4) Uani 1 1 d . . .
H6 H 0.1317 0.3973 -0.0725 0.109 Uiso 1 1 calc R U .
O7 O 0.1967(4) 0.6686(4) 0.2129(3) 0.0719(15) Uani 1 1 d . . .
H7A H 0.1329 0.7013 0.1982 0.086 Uiso 1 1 d R U .
H7B H 0.2460 0.6988 0.1773 0.086 Uiso 1 1 d R U .
C7 C 0.2724(8) 0.1236(6) 0.5977(6) 0.088(3) Uani 1 1 d . . .
B7 B 0.2961(10) 0.4053(12) -0.0503(8) 0.111(5) Uani 1 1 d . . .
H7 H 0.3178 0.4582 -0.1242 0.133 Uiso 1 1 calc R U .
O8 O 0.0658(3) 0.5382(3) 0.3522(3) 0.0515(12) Uani 1 1 d . . .
H8AA H 0.0586 0.4908 0.3300 0.077 Uiso 1 1 d R U .
H8AB H 0.0288 0.6090 0.3144 0.077 Uiso 1 1 d R U .
O9 O 0.3838(3) 0.5138(4) 0.3011(3) 0.0720(15) Uani 1 1 d . . .
C8 C 0.2018(10) 0.1296(9) 0.5356(9) 0.170(6) Uani 1 1 d . . .
H8A H 0.2420 0.1075 0.4842 0.255 Uiso 1 1 calc R U .
H8B H 0.1593 0.2014 0.5089 0.255 Uiso 1 1 calc R U .
H8C H 0.1604 0.0838 0.5754 0.255 Uiso 1 1 calc R U .
B8 B 0.3891(9) 0.3029(10) 0.0155(10) 0.104(4) Uani 1 1 d . . .
H8 H 0.4702 0.2853 -0.0128 0.125 Uiso 1 1 calc R U .
C9 C 0.1346(6) 0.6310(5) 0.4753(5) 0.0488(17) Uani 1 1 d . . .
B9 B 0.3349(10) 0.2049(10) 0.0907(9) 0.110(4) Uani 1 1 d . . .
H9 H 0.3815 0.1212 0.1131 0.132 Uiso 1 1 calc R U .
C10 C 0.1550(4) 0.6950(5) 0.5203(4) 0.0446(16) Uani 1 1 d . . .
B10 B 0.3016(9) 0.2809(10) -0.0281(8) 0.100(4) Uani 1 1 d . . .
H10 H 0.3252 0.2496 -0.0851 0.120 Uiso 1 1 calc R U .
C11 C 0.1689(5) 0.6373(5) 0.6368(5) 0.0524(18) Uani 1 1 d . . .
B11 B 0.2085(9) 0.1615(8) 0.6912(7) 0.084(3) Uani 1 1 d . . .
H11 H 0.1255 0.1865 0.7086 0.101 Uiso 1 1 calc R U .
C12 C 0.1630(6) 0.5257(6) 0.6929(5) 0.083(3) Uani 1 1 d . . .
H12A H 0.1019 0.5260 0.7380 0.124 Uiso 1 1 calc R U .
H12B H 0.2205 0.4829 0.7275 0.124 Uiso 1 1 calc R U .
H12C H 0.1629 0.4967 0.6492 0.124 Uiso 1 1 calc R U .
B12 B 0.2845(11) 0.2212(8) 0.7034(7) 0.102(4) Uani 1 1 d . . .
H12 H 0.2516 0.2852 0.7306 0.123 Uiso 1 1 calc R U .
C16 C 0.4802(8) 0.5870(10) 0.3429(9) 0.151(4) Uani 1 1 d . . .
H16A H 0.5155 0.5717 0.3937 0.227 Uiso 1 1 calc R U .
H16B H 0.4263 0.6524 0.3334 0.227 Uiso 1 1 calc R U .
H16C H 0.5264 0.5933 0.2841 0.227 Uiso 1 1 calc R U .
C13 C 0.4968(8) 0.3766(10) 0.2454(9) 0.151(4) Uani 1 1 d . . .
H13A H 0.5398 0.3615 0.1912 0.227 Uiso 1 1 calc R U .
H13B H 0.4435 0.3443 0.2668 0.227 Uiso 1 1 calc R U .
H13C H 0.5359 0.3487 0.2971 0.227 Uiso 1 1 calc R U .
B13 B 0.3901(8) 0.2186(9) 0.6134(10) 0.114(5) Uani 1 1 d . . .
H13 H 0.4264 0.2821 0.5815 0.136 Uiso 1 1 calc R U .
C14 C 0.4513(10) 0.4951(11) 0.2155(8) 0.157(6) Uani 1 1 d . . .
H14A H 0.5044 0.5286 0.1951 0.188 Uiso 1 1 calc R U .
H14B H 0.4130 0.5246 0.1621 0.188 Uiso 1 1 calc R U .
B14 B 0.3776(8) 0.1556(8) 0.5432(8) 0.101(4) Uani 1 1 d . . .
H14 H 0.4052 0.1768 0.4655 0.122 Uiso 1 1 calc R U .
C15 C 0.4390(6) 0.5030(8) 0.3688(7) 0.097(3) Uani 1 1 d . . .
H15A H 0.4943 0.4374 0.3800 0.116 Uiso 1 1 calc R U .
H15B H 0.3947 0.4961 0.4296 0.116 Uiso 1 1 calc R U .
B15 B 0.2811(9) 0.0288(8) 0.7124(8) 0.092(4) Uani 1 1 d . . .
H15 H 0.2448 -0.0348 0.7462 0.110 Uiso 1 1 calc R U .
B16 B 0.2906(10) 0.0879(10) 0.7782(8) 0.105(4) Uani 1 1 d . . .
H16 H 0.2611 0.0643 0.8556 0.126 Uiso 1 1 calc R U .
B17 B 0.4044(13) 0.1230(9) 0.7289(12) 0.147(7) Uani 1 1 d . . .
H17 H 0.4515 0.1231 0.7732 0.176 Uiso 1 1 calc R U .
B18 B 0.4569(9) 0.0851(11) 0.6334(11) 0.144(7) Uani 1 1 d . . .
H18 H 0.5395 0.0600 0.6136 0.173 Uiso 1 1 calc R U .
B19 B 0.3802(11) 0.0250(9) 0.6215(10) 0.116(4) Uani 1 1 d . . .
H19 H 0.4082 -0.0394 0.5951 0.139 Uiso 1 1 calc R U .
B20 B 0.3994(9) 0.0061(9) 0.7355(9) 0.104(4) Uani 1 1 d . . .
H20 H 0.4432 -0.0709 0.7842 0.124 Uiso 1 1 calc R U .
B21 B 0.2738(6) 0.6535(7) 0.5506(6) 0.056(2) Uani 1 1 d . . .
H21 H 0.3368 0.5883 0.5367 0.068 Uiso 1 1 calc R U .
B22 B 0.2283(7) 0.7756(7) 0.4551(7) 0.068(3) Uani 1 1 d . . .
H22 H 0.2620 0.7896 0.3794 0.082 Uiso 1 1 calc R U .
B23 B 0.0972(6) 0.8273(6) 0.4873(6) 0.057(2) Uani 1 1 d . . .
H23 H 0.0457 0.8753 0.4319 0.069 Uiso 1 1 calc R U .
B24 B 0.0599(6) 0.7396(6) 0.6005(6) 0.057(2) Uani 1 1 d . . .
H24 H -0.0161 0.7297 0.6195 0.069 Uiso 1 1 calc R U .
B25 B 0.2545(6) 0.6759(8) 0.6571(7) 0.071(3) Uani 1 1 d . . .
H25 H 0.3053 0.6246 0.7129 0.085 Uiso 1 1 calc R U .
B26 B 0.2920(8) 0.7687(8) 0.5435(7) 0.081(3) Uani 1 1 d . . .
H26 H 0.3677 0.7792 0.5256 0.097 Uiso 1 1 calc R U .
B27 B 0.1828(8) 0.8770(8) 0.5010(7) 0.079(3) Uani 1 1 d . . .
H27 H 0.1876 0.9579 0.4547 0.095 Uiso 1 1 calc R U .
B28 B 0.0776(7) 0.8519(8) 0.5909(7) 0.077(3) Uani 1 1 d . . .
H28 H 0.0132 0.9168 0.6037 0.092 Uiso 1 1 calc R U .
B29 B 0.1228(8) 0.7279(8) 0.6882(7) 0.081(3) Uani 1 1 d . . .
H29 H 0.0888 0.7105 0.7642 0.097 Uiso 1 1 calc R U .
B30 B 0.1995(7) 0.8177(8) 0.6268(7) 0.080(3) Uani 1 1 d . . .
H30 H 0.2142 0.8598 0.6618 0.096 Uiso 1 1 calc R U .

loop_
_atom_site_aniso_label
_atom_site_aniso_U_11
_atom_site_aniso_U_22
_atom_site_aniso_U_33
_atom_site_aniso_U_23
_atom_site_aniso_U_13
_atom_site_aniso_U_12
Co1 0.0393(6) 0.0620(7) 0.0521(6) -0.0307(5) -0.0001(4) -0.0188(5)
O1 0.048(3) 0.089(4) 0.076(3) -0.052(3) -0.003(2) -0.026(3)
C1 0.070(6) 0.061(5) 0.057(5) -0.037(4) -0.008(4) -0.017(4)
B1 0.078(7) 0.071(7) 0.079(7) -0.033(6) -0.015(5) -0.024(6)
Co2 0.0362(8) 0.0518(9) 0.0533(8) -0.0300(7) -0.0055(6) -0.0134(7)
O2 0.081(4) 0.184(7) 0.140(5) -0.135(5) 0.047(4) -0.079(5)
C2 0.057(5) 0.060(5) 0.051(4) -0.027(4) -0.010(3) -0.020(4)
B2 0.085(8) 0.070(7) 0.058(6) -0.016(5) -0.014(5) -0.024(6)
O3 0.052(3) 0.086(4) 0.064(3) -0.051(3) -0.001(2) -0.026(3)
C3 0.112(8) 0.054(5) 0.066(5) -0.029(5) -0.016(5) -0.027(5)
B3 0.096(9) 0.120(10) 0.064(6) -0.046(7) 0.014(6) -0.060(7)
O4 0.050(3) 0.079(4) 0.080(3) -0.049(3) 0.008(3) -0.034(3)
C4 0.139(10) 0.111(9) 0.139(10) -0.060(8) -0.006(7) -0.044(8)
B4 0.066(7) 0.104(9) 0.101(9) -0.060(8) -0.021(6) 0.002(7)
O5 0.051(3) 0.069(3) 0.058(3) -0.023(3) 0.005(2) -0.027(3)
C5 0.041(4) 0.040(4) 0.069(5) -0.031(4) -0.019(4) -0.009(4)
B5 0.129(11) 0.090(8) 0.102(8) -0.060(7) -0.024(7) -0.051(8)
O6 0.042(3) 0.060(3) 0.063(3) -0.021(3) -0.007(2) -0.004(3)
C6 0.052(4) 0.049(4) 0.040(4) -0.011(3) -0.013(3) -0.018(4)
B6 0.091(8) 0.162(12) 0.054(6) -0.058(7) -0.020(5) -0.048(8)
O7 0.062(3) 0.088(4) 0.082(4) -0.033(3) -0.011(3) -0.038(3)
C7 0.137(9) 0.055(6) 0.093(7) -0.034(5) -0.046(6) -0.019(6)
B7 0.123(11) 0.194(14) 0.061(7) -0.080(8) 0.028(7) -0.084(11)
O8 0.046(3) 0.056(3) 0.053(3) -0.021(2) -0.010(2) -0.013(2)
O9 0.045(3) 0.123(5) 0.058(3) -0.045(3) 0.000(3) -0.028(3)
C8 0.261(16) 0.143(11) 0.175(12) -0.052(9) -0.119(11) -0.077(10)
B8 0.076(8) 0.133(11) 0.151(12) -0.122(10) 0.009(8) -0.016(8)
C9 0.055(5) 0.043(4) 0.050(4) -0.023(4) -0.008(4) -0.010(4)
B9 0.122(11) 0.089(9) 0.105(9) -0.064(8) -0.020(8) 0.017(8)
C10 0.035(4) 0.050(4) 0.050(4) -0.022(3) -0.008(3) -0.010(3)
B10 0.099(9) 0.145(11) 0.116(9) -0.117(9) 0.013(7) -0.034(8)
C11 0.054(5) 0.055(5) 0.056(4) -0.028(4) 0.004(3) -0.024(4)
B11 0.094(8) 0.058(6) 0.067(7) -0.007(5) 0.003(6) -0.020(6)
C12 0.097(7) 0.082(6) 0.073(6) -0.017(5) -0.021(5) -0.038(5)
B12 0.190(14) 0.048(6) 0.068(7) -0.020(5) -0.063(8) -0.004(7)
C16 0.092(6) 0.207(10) 0.233(10) -0.147(9) -0.023(6) -0.047(6)
C13 0.092(6) 0.207(10) 0.233(10) -0.147(9) -0.023(6) -0.047(6)
B13 0.069(8) 0.086(9) 0.167(12) 0.008(9) -0.063(8) -0.041(7)
C14 0.194(13) 0.245(16) 0.120(9) -0.076(11) 0.026(9) -0.181(13)
B14 0.077(8) 0.058(7) 0.104(9) -0.023(7) 0.033(7) 0.003(6)
C15 0.052(6) 0.151(9) 0.109(7) -0.070(7) -0.006(5) -0.031(6)
B15 0.098(9) 0.060(7) 0.105(9) -0.012(7) -0.026(7) -0.026(6)
B16 0.122(11) 0.099(9) 0.059(7) -0.019(7) -0.020(7) -0.008(8)
B17 0.198(17) 0.063(9) 0.184(16) 0.002(10) -0.140(14) -0.023(10)
B18 0.063(8) 0.099(11) 0.138(12) 0.019(10) -0.019(8) 0.033(8)
B19 0.116(11) 0.063(8) 0.139(12) -0.043(8) -0.029(9) 0.018(8)
B20 0.098(10) 0.071(8) 0.120(10) -0.018(7) -0.042(8) -0.007(7)
B21 0.034(5) 0.065(6) 0.084(6) -0.040(5) -0.007(4) -0.016(4)
B22 0.071(7) 0.082(7) 0.073(6) -0.040(6) 0.004(5) -0.043(6)
B23 0.069(6) 0.027(4) 0.071(6) -0.008(4) -0.028(5) -0.010(4)
B24 0.037(5) 0.055(6) 0.094(7) -0.050(5) -0.013(4) 0.000(4)
B25 0.047(6) 0.102(8) 0.095(7) -0.055(6) -0.023(5) -0.025(5)
B26 0.087(8) 0.090(8) 0.105(8) -0.049(7) -0.013(6) -0.052(7)
B27 0.110(9) 0.056(6) 0.093(7) -0.029(6) -0.014(6) -0.045(6)
B28 0.065(7) 0.085(8) 0.110(8) -0.063(7) -0.006(6) -0.026(6)
B29 0.109(9) 0.089(8) 0.081(7) -0.062(6) -0.009(6) -0.035(7)
B30 0.082(8) 0.094(8) 0.106(8) -0.064(7) -0.006(6) -0.043(6)

loop_
_atom_type_symbol
_atom_type_description
_atom_type_scat_dispersion_real
_atom_type_scat_dispersion_imag
_atom_type_scat_source
C C 0.0033 0.0016 'International Tables Vol C Tables 4.2.6.8 and 6.1.1.4'
H H 0.0000 0.0000 'International Tables Vol C Tables 4.2.6.8 and 6.1.1.4'
B B 0.0013 0.0007 'International Tables Vol C Tables 4.2.6.8 and 6.1.1.4'
Co Co 0.3494 0.9721 'International Tables Vol C Tables 4.2.6.8 and 6.1.1.4'
O O 0.0106 0.0060 'International Tables Vol C Tables 4.2.6.8 and 6.1.1.4'

loop_
_geom_angle_atom_site_label_1
_geom_angle_atom_site_label_2
_geom_angle_atom_site_label_3
_geom_angle
_geom_angle_site_symmetry_1
_geom_angle_site_symmetry_3
O7 Co1 O5 178.67(18) . .
O7 Co1 O3 88.3(2) . .
O5 Co1 O3 92.4(2) . .
O7 Co1 O1 87.2(2) . .
O5 Co1 O1 92.1(2) . .
O3 Co1 O1 175.6(2) . .
O7 Co1 O9 92.65(19) . .
O5 Co1 O9 88.50(19) . .
O3 Co1 O9 89.43(19) . .
O1 Co1 O9 91.02(19) . .
O7 Co1 O8 88.05(17) . .
O5 Co1 O8 90.79(16) . .
O3 Co1 O8 91.72(17) . .
O1 Co1 O8 87.88(17) . .
O9 Co1 O8 178.67(19) . .
C1 O1 Co1 129.5(5) . .
O1 C1 O2 127.3(7) . .
O1 C1 C2 117.2(7) . .
O2 C1 C2 115.4(7) . .
C3 B1 C2 57.8(5) . .
C3 B1 B5 57.6(5) . .
C2 B1 B5 104.0(7) . .
C3 B1 B2 103.1(7) . .
C2 B1 B2 57.8(5) . .
B5 B1 B2 105.3(7) . .
C3 B1 B6 102.7(7) . .
C2 B1 B6 104.4(6) . .
B5 B1 B6 58.0(6) . .
B2 B1 B6 59.9(6) . .
C3 B1 H1 125.4 . .
C2 B1 H1 124.2 . .
B5 B1 H1 123.8 . .
B2 B1 H1 123.4 . .
B6 B1 H1 123.9 . .
O6 Co2 O6 180.0 2_566 .
O6 Co2 O4 92.0(2) 2_566 2_566
O6 Co2 O4 88.0(2) . 2_566
O6 Co2 O4 88.0(2) 2_566 .
O6 Co2 O4 92.0(2) . .
O4 Co2 O4 180.00(11) 2_566 .
O6 Co2 O8 84.78(17) 2_566 .
O6 Co2 O8 95.22(17) . .
O4 Co2 O8 90.49(17) 2_566 .
O4 Co2 O8 89.52(17) . .
O6 Co2 O8 95.22(17) 2_566 2_566
O6 Co2 O8 84.78(17) . 2_566
O4 Co2 O8 89.52(17) 2_566 2_566
O4 Co2 O8 90.48(17) . 2_566
O8 Co2 O8 180.0 . 2_566
C1 C2 C3 121.1(6) . .
C1 C2 B3 120.4(6) . .
C3 C2 B3 109.2(6) . .
C1 C2 B4 118.9(6) . .
C3 C2 B4 60.6(5) . .
B3 C2 B4 61.3(6) . .
C1 C2 B2 120.2(6) . .
C3 C2 B2 108.9(6) . .
B3 C2 B2 63.2(5) . .
B4 C2 B2 112.8(6) . .
C1 C2 B1 116.4(6) . .
C3 C2 B1 60.8(5) . .
B3 C2 B1 114.8(6) . .
B4 C2 B1 113.5(6) . .
B2 C2 B1 62.2(5) . .
C2 B2 B7 104.2(7) . .
C2 B2 B3 57.8(5) . .
B7 B2 B3 60.1(6) . .
C2 B2 B1 60.0(5) . .
B7 B2 B1 108.1(8) . .
B3 B2 B1 108.4(7) . .
C2 B2 B6 106.5(7) . .
B7 B2 B6 60.3(6) . .
B3 B2 B6 109.1(7) . .
B1 B2 B6 60.5(5) . .
C2 B2 H2 124.4 . .
B7 B2 H2 122.7 . .
B3 B2 H2 121.4 . .
B1 B2 H2 120.9 . .
B6 B2 H2 121.2 . .
C9 O3 Co1 135.7(5) . .
C4 C3 C2 118.6(7) . .
C4 C3 B5 121.8(8) . .
C2 C3 B5 110.2(6) . .
C4 C3 B9 120.6(8) . .
C2 C3 B9 109.6(7) . .
B5 C3 B9 64.1(6) . .
C4 C3 B4 115.9(8) . .
C2 C3 B4 60.3(5) . .
B5 C3 B4 114.7(7) . .
B9 C3 B4 62.0(7) . .
C4 C3 B1 117.7(8) . .
C2 C3 B1 61.5(5) . .
B5 C3 B1 61.9(6) . .
B9 C3 B1 114.7(7) . .
B4 C3 B1 113.8(7) . .
C2 B3 B4 59.9(5) . .
C2 B3 B7 104.1(7) . .
B4 B3 B7 106.7(9) . .
C2 B3 B2 59.0(5) . .
B4 B3 B2 108.3(7) . .
B7 B3 B2 58.8(6) . .
C2 B3 B8 106.8(8) . .
B4 B3 B8 60.9(7) . .
B7 B3 B8 58.7(7) . .
B2 B3 B8 107.2(8) . .
C2 B3 H3 123.5 . .
B4 B3 H3 121.1 . .
B7 B3 H3 124.1 . .
B2 B3 H3 122.0 . .
B8 B3 H3 121.9 . .
C9 O4 Co2 135.2(5) . .
C3 C4 H4A 109.5 . .
C3 C4 H4B 109.5 . .
H4A C4 H4B 109.5 . .
C3 C4 H4C 109.5 . .
H4A C4 H4C 109.5 . .
H4B C4 H4C 109.5 . .
C2 B4 C3 59.1(5) . .
C2 B4 B3 58.9(5) . .
C3 B4 B3 106.1(7) . .
C2 B4 B9 106.0(8) . .
C3 B4 B9 58.6(6) . .
B3 B4 B9 107.5(8) . .
C2 B4 B8 106.2(8) . .
C3 B4 B8 104.5(8) . .
B3 B4 B8 61.1(6) . .
B9 B4 B8 58.3(6) . .
C2 B4 H4 123.0 . .
C3 B4 H4 123.8 . .
B3 B4 H4 121.7 . .
B9 B4 H4 122.9 . .
B8 B4 H4 123.1 . .
C5 O5 Co1 138.0(5) . .
O5 C5 O6 126.5(6) . .
O5 C5 C6 119.7(6) . .
O6 C5 C6 113.8(6) . .
C3 B5 B6 108.1(7) . .
C3 B5 B1 60.5(5) . .
B6 B5 B1 62.2(6) . .
C3 B5 B10 106.0(8) . .
B6 B5 B10 59.2(6) . .
B1 B5 B10 109.5(7) . .
C3 B5 B9 58.2(6) . .
B6 B5 B9 107.9(8) . .
B1 B5 B9 108.8(7) . .
B10 B5 B9 60.2(7) . .
C3 B5 H5 123.1 . .
B6 B5 H5 121.2 . .
B1 B5 H5 119.7 . .
B10 B5 H5 122.2 . .
B9 B5 H5 122.1 . .
C5 O6 Co2 135.1(4) . .
C5 C6 C7 119.8(5) . .
C5 C6 B13 121.5(6) . .
C7 C6 B13 109.0(7) . .
C5 C6 B12 121.3(6) . .
C7 C6 B12 109.5(6) . .
B13 C6 B12 62.5(7) . .
C5 C6 B11 118.2(6) . .
C7 C6 B11 61.1(5) . .
B13 C6 B11 112.4(7) . .
B12 C6 B11 61.3(6) . .
C5 C6 B14 117.4(6) . .
C7 C6 B14 58.5(6) . .
B13 C6 B14 63.9(7) . .
B12 C6 B14 114.5(7) . .
B11 C6 B14 111.7(6) . .
B5 B6 B10 61.8(7) . .
B5 B6 B7 105.6(8) . .
B10 B6 B7 58.1(7) . .
B5 B6 B2 106.3(6) . .
B10 B6 B2 106.6(7) . .
B7 B6 B2 58.3(6) . .
B5 B6 B1 59.7(5) . .
B10 B6 B1 109.7(7) . .
B7 B6 B1 105.8(6) . .
B2 B6 B1 59.6(5) . .
B5 B6 H6 122.1 . .
B10 B6 H6 121.0 . .
B7 B6 H6 124.3 . .
B2 B6 H6 123.1 . .
B1 B6 H6 121.5 . .
Co1 O7 H7A 119.7 . .
Co1 O7 H7B 120.3 . .
H7A O7 H7B 120.0 . .
C8 C7 C6 117.5(7) . .
C8 C7 B14 118.6(9) . .
C6 C7 B14 64.0(5) . .
C8 C7 B19 120.9(9) . .
C6 C7 B19 114.4(8) . .
B14 C7 B19 63.8(7) . .
C8 C7 B11 113.2(9) . .
C6 C7 B11 62.0(5) . .
B14 C7 B11 117.1(8) . .
B19 C7 B11 114.7(8) . .
C8 C7 B15 119.6(8) . .
C6 C7 B15 111.0(7) . .
B14 C7 B15 113.7(8) . .
B19 C7 B15 60.9(6) . .
B11 C7 B15 62.1(6) . .
B10 B7 B8 63.0(8) . .
B10 B7 B2 110.4(8) . .
B8 B7 B2 111.1(8) . .
B10 B7 B3 111.9(9) . .
B8 B7 B3 61.2(6) . .
B2 B7 B3 61.1(6) . .
B10 B7 B6 59.7(7) . .
B8 B7 B6 111.1(9) . .
B2 B7 B6 61.4(6) . .
B3 B7 B6 110.8(7) . .
B10 B7 H7 119.7 . .
B8 B7 H7 119.2 . .
B2 B7 H7 120.2 . .
B3 B7 H7 119.8 . .
B6 B7 H7 120.6 . .
Co2 O8 Co1 114.27(18) . .
Co2 O8 H8AA 108.6 . .
Co1 O8 H8AA 108.6 . .
Co2 O8 H8AB 108.8 . .
Co1 O8 H8AB 108.8 . .
H8AA O8 H8AB 107.6 . .
C15 O9 C14 112.0(7) . .
C15 O9 Co1 125.1(5) . .
C14 O9 Co1 122.1(5) . .
C7 C8 H8A 109.5 . .
C7 C8 H8B 109.5 . .
H8A C8 H8B 109.5 . .
C7 C8 H8C 109.5 . .
H8A C8 H8C 109.5 . .
H8B C8 H8C 109.5 . .
B9 B8 B7 105.9(9) . .
B9 B8 B4 60.1(7) . .
B7 B8 B4 105.6(7) . .
B9 B8 B3 106.6(8) . .
B7 B8 B3 60.1(6) . .
B4 B8 B3 58.1(5) . .
B9 B8 B10 61.2(7) . .
B7 B8 B10 57.6(7) . .
B4 B8 B10 108.2(8) . .
B3 B8 B10 106.8(8) . .
B9 B8 H8 121.9 . .
B7 B8 H8 123.7 . .
B4 B8 H8 122.5 . .
B3 B8 H8 122.7 . .
B10 B8 H8 121.8 . .
O4 C9 O3 127.9(7) . .
O4 C9 C10 117.5(6) . .
O3 C9 C10 114.7(6) . .
C3 B9 B8 107.8(8) . .
C3 B9 B4 59.4(6) . .
B8 B9 B4 61.6(7) . .
C3 B9 B10 105.1(8) . .
B8 B9 B10 61.5(7) . .
B4 B9 B10 109.6(9) . .
C3 B9 B5 57.8(6) . .
B8 B9 B5 109.3(9) . .
B4 B9 B5 107.5(7) . .
B10 B9 B5 59.5(6) . .
C3 B9 H9 124.1 . .
B8 B9 H9 120.0 . .
B4 B9 H9 120.8 . .
B10 B9 H9 121.8 . .
B5 B9 H9 122.3 . .
C9 C10 C11 118.0(5) . .
C9 C10 B22 120.1(6) . .
C11 C10 B22 112.1(5) . .
C9 C10 B23 121.1(5) . .
C11 C10 B23 110.8(5) . .
B22 C10 B23 63.0(5) . .
C9 C10 B21 116.8(5) . .
C11 C10 B21 61.7(4) . .
B22 C10 B21 62.8(5) . .
B23 C10 B21 114.2(5) . .
C9 C10 B24 118.1(5) . .
C11 C10 B24 61.4(4) . .
B22 C10 B24 113.4(6) . .
B23 C10 B24 61.1(5) . .
B21 C10 B24 113.7(5) . .
B7 B10 B6 62.2(7) . .
B7 B10 B5 106.5(7) . .
B6 B10 B5 59.0(6) . .
B7 B10 B9 104.3(8) . .
B6 B10 B9 107.9(7) . .
B5 B10 B9 60.3(7) . .
B7 B10 B8 59.5(6) . .
B6 B10 B8 110.2(7) . .
B5 B10 B8 106.6(8) . .
B9 B10 B8 57.3(7) . .
B7 B10 H10 122.7 . .
B6 B10 H10 119.9 . .
B5 B10 H10 122.7 . .
B9 B10 H10 123.7 . .
B8 B10 H10 122.1 . .
C12 C11 C10 118.6(6) . .
C12 C11 B25 120.2(6) . .
C10 C11 B25 110.5(5) . .
C12 C11 B29 121.4(6) . .
C10 C11 B29 111.0(6) . .
B25 C11 B29 62.8(5) . .
C12 C11 B24 119.3(6) . .
C10 C11 B24 61.1(4) . .
B25 C11 B24 113.1(6) . .
B29 C11 B24 61.9(5) . .
C12 C11 B21 116.5(6) . .
C10 C11 B21 60.5(4) . .
B25 C11 B21 62.3(5) . .
B29 C11 B21 113.9(6) . .
B24 C11 B21 112.5(6) . .
C7 B11 C6 56.9(5) . .
C7 B11 B16 103.5(8) . .
C6 B11 B16 105.2(8) . .
C7 B11 B12 104.2(8) . .
C6 B11 B12 58.9(5) . .
B16 B11 B12 60.8(7) . .
C7 B11 B15 59.1(6) . .
C6 B11 B15 104.6(7) . .
B16 B11 B15 57.5(6) . .
B12 B11 B15 106.5(8) . .
C7 B11 H11 124.9 . .
C6 B11 H11 124.0 . .
B16 B11 H11 123.6 . .
B12 B11 H11 122.2 . .
B15 B11 H11 123.2 . .
C11 C12 H12A 109.5 . .
C11 C12 H12B 109.5 . .
H12A C12 H12B 109.5 . .
C11 C12 H12C 109.5 . .
H12A C12 H12C 109.5 . .
H12B C12 H12C 109.5 . .
C6 B12 B11 59.7(5) . .
C6 B12 B13 58.5(5) . .
B11 B12 B13 107.9(8) . .
C6 B12 B16 104.9(7) . .
B11 B12 B16 59.5(6) . .
B13 B12 B16 106.5(8) . .
C6 B12 B17 103.4(9) . .
B11 B12 B17 107.1(8) . .
B13 B12 B17 58.2(8) . .
B16 B12 B17 59.8(6) . .
C6 B12 H12 124.5 . .
B11 B12 H12 121.3 . .
B13 B12 H12 122.4 . .
B16 B12 H12 122.7 . .
B17 B12 H12 123.6 . .
C15 C16 H16A 109.5 . .
C15 C16 H16B 109.5 . .
H16A C16 H16B 109.5 . .
C15 C16 H16C 109.5 . .
H16A C16 H16C 109.5 . .
H16B C16 H16C 109.5 . .
C14 C13 H13A 109.5 . .
C14 C13 H13B 109.5 . .
H13A C13 H13B 109.5 . .
C14 C13 H13C 109.5 . .
H13A C13 H13C 109.5 . .
H13B C13 H13C 109.5 . .
C6 B13 B17 106.5(8) . .
C6 B13 B18 104.5(9) . .
B17 B13 B18 58.8(7) . .
C6 B13 B12 59.0(5) . .
B17 B13 B12 61.7(8) . .
B18 B13 B12 107.8(8) . .
C6 B13 B14 59.2(5) . .
B17 B13 B14 106.7(8) . .
B18 B13 B14 58.6(9) . .
B12 B13 B14 108.0(7) . .
C6 B13 H13 123.7 . .
B17 B13 H13 121.9 . .
B18 B13 H13 123.6 . .
B12 B13 H13 120.8 . .
B14 B13 H13 122.4 . .
O9 C14 C13 107.1(9) . .
O9 C14 H14A 110.3 . .
C13 C14 H14A 110.3 . .
O9 C14 H14B 110.3 . .
C13 C14 H14B 110.3 . .
H14A C14 H14B 108.5 . .
C7 B14 C6 57.5(5) . .
C7 B14 B18 103.5(8) . .
C6 B14 B18 103.1(9) . .
C7 B14 B19 58.7(6) . .
C6 B14 B19 105.4(7) . .
B18 B14 B19 60.1(7) . .
C7 B14 B13 102.7(7) . .
C6 B14 B13 56.9(5) . .
B18 B14 B13 59.1(9) . .
B19 B14 B13 107.3(9) . .
C7 B14 H14 125.2 . .
C6 B14 H14 124.9 . .
B18 B14 H14 123.9 . .
B19 B14 H14 121.5 . .
B13 B14 H14 123.7 . .
O9 C15 C16 116.5(9) . .
O9 C15 H15A 108.2 . .
C16 C15 H15A 108.2 . .
O9 C15 H15B 108.2 . .
C16 C15 H15B 108.2 . .
H15A C15 H15B 107.3 . .
B16 B15 C7 105.6(7) . .
B16 B15 B19 111.9(9) . .
C7 B15 B19 58.4(6) . .
B16 B15 B20 61.9(7) . .
C7 B15 B20 105.4(8) . .
B19 B15 B20 61.9(7) . .
B16 B15 B11 60.7(7) . .
C7 B15 B11 58.7(5) . .
B19 B15 B11 109.6(7) . .
B20 B15 B11 110.2(9) . .
B16 B15 H15 120.5 . .
C7 B15 H15 125.4 . .
B19 B15 H15 119.6 . .
B20 B15 H15 120.8 . .
B11 B15 H15 120.7 . .
B15 B16 B11 61.8(7) . .
B15 B16 B20 60.0(7) . .
B11 B16 B20 109.7(8) . .
B15 B16 B12 109.1(7) . .
B11 B16 B12 59.7(6) . .
B20 B16 B12 108.5(9) . .
B15 B16 B17 106.5(9) . .
B11 B16 B17 108.0(8) . .
B20 B16 B17 58.4(7) . .
B12 B16 B17 60.9(7) . .
B15 B16 H16 121.4 . .
B11 B16 H16 120.6 . .
B20 B16 H16 121.6 . .
B12 B16 H16 121.1 . .
B17 B16 H16 122.8 . .
B18 B17 B20 59.7(8) . .
B18 B17 B13 61.5(9) . .
B20 B17 B13 109.9(11) . .
B18 B17 B16 107.0(10) . .
B20 B17 B16 60.2(7) . .
B13 B17 B16 107.6(8) . .
B18 B17 B12 108.6(9) . .
B20 B17 B12 108.8(10) . .
B13 B17 B12 60.0(6) . .
B16 B17 B12 59.3(8) . .
B18 B17 H17 121.7 . .
B20 B17 H17 120.9 . .
B13 B17 H17 120.7 . .
B16 B17 H17 122.7 . .
B12 B17 H17 121.6 . .
B20 B18 B17 60.4(8) . .
B20 B18 B14 110.3(10) . .
B17 B18 B14 110.4(9) . .
B20 B18 B19 61.3(8) . .
B17 B18 B19 109.6(10) . .
B14 B18 B19 60.0(8) . .
B20 B18 B13 109.0(10) . .
B17 B18 B13 59.7(9) . .
B14 B18 B13 62.3(6) . .
B19 B18 B13 109.7(8) . .
B20 B18 H18 120.7 . .
B17 B18 H18 121.0 . .
B14 B18 H18 119.9 . .
B19 B18 H18 120.8 . .
B13 B18 H18 120.8 . .
C7 B19 B15 60.7(6) . .
C7 B19 B14 57.5(6) . .
B15 B19 B14 108.3(8) . .
C7 B19 B18 102.3(8) . .
B15 B19 B18 105.0(10) . .
B14 B19 B18 59.8(7) . .
C7 B19 B20 105.1(8) . .
B15 B19 B20 59.3(7) . .
B14 B19 B20 107.4(10) . .
B18 B19 B20 58.0(8) . .
C7 B19 H19 124.7 . .
B15 B19 H19 121.5 . .
B14 B19 H19 121.5 . .
B18 B19 H19 124.9 . .
B20 B19 H19 122.9 . .
B18 B20 B17 59.9(8) . .
B18 B20 B15 106.8(9) . .
B17 B20 B15 107.4(9) . .
B18 B20 B16 108.1(9) . .
B17 B20 B16 61.4(8) . .
B15 B20 B16 58.1(7) . .
B18 B20 B19 60.7(8) . .
B17 B20 B19 108.7(9) . .
B15 B20 B19 58.9(7) . .
B16 B20 B19 106.4(8) . .
B18 B20 H20 121.6 . .
B17 B20 H20 120.9 . .
B15 B20 H20 123.4 . .
B16 B20 H20 122.2 . .
B19 B20 H20 122.0 . .
C10 B21 C11 57.8(4) . .
C10 B21 B22 57.9(4) . .
C11 B21 B22 104.9(6) . .
C10 B21 B25 104.8(5) . .
C11 B21 B25 58.0(4) . .
B22 B21 B25 109.3(6) . .
C10 B21 B26 105.0(6) . .
C11 B21 B26 104.4(6) . .
B22 B21 B26 61.6(5) . .
B25 B21 B26 60.1(5) . .
C10 B21 H21 124.7 . .
C11 B21 H21 124.8 . .
B22 B21 H21 121.4 . .
B25 B21 H21 122.0 . .
B26 B21 H21 122.5 . .
C10 B22 B23 58.8(4) . .
C10 B22 B21 59.3(4) . .
B23 B22 B21 108.1(6) . .
C10 B22 B27 104.9(6) . .
B23 B22 B27 59.6(5) . .
B21 B22 B27 107.7(6) . .
C10 B22 B26 104.4(6) . .
B23 B22 B26 106.8(7) . .
B21 B22 B26 59.4(5) . .
B27 B22 B26 59.6(5) . .
C10 B22 H22 124.3 . .
B23 B22 H22 121.9 . .
B21 B22 H22 121.4 . .
B27 B22 H22 122.5 . .
B26 B22 H22 123.2 . .
C10 B23 B24 60.3(4) . .
C10 B23 B28 105.6(6) . .
B24 B23 B28 58.9(5) . .
C10 B23 B27 105.2(6) . .
B24 B23 B27 108.1(6) . .
B28 B23 B27 61.0(5) . .
C10 B23 B22 58.2(4) . .
B24 B23 B22 108.8(6) . .
B28 B23 B22 109.4(6) . .
B27 B23 B22 60.6(5) . .
C10 B23 H23 124.2 . .
B24 B23 H23 121.3 . .
B28 B23 H23 121.9 . .
B27 B23 H23 121.9 . .
B22 B23 H23 120.9 . .
B28 B24 C10 105.8(6) . .
B28 B24 C11 106.6(6) . .
C10 B24 C11 57.5(4) . .
B28 B24 B23 60.7(5) . .
C10 B24 B23 58.6(4) . .
C11 B24 B23 105.6(6) . .
B28 B24 B29 62.2(5) . .
C10 B24 B29 105.1(6) . .
C11 B24 B29 58.2(5) . .
B23 B24 B29 110.1(6) . .
B28 B24 H24 121.4 . .
C10 B24 H24 124.6 . .
C11 B24 H24 124.2 . .
B23 B24 H24 121.3 . .
B29 B24 H24 121.1 . .
C11 B25 B29 58.6(4) . .
C11 B25 B21 59.8(4) . .
B29 B25 B21 108.4(6) . .
C11 B25 B26 105.8(6) . .
B29 B25 B26 107.8(7) . .
B21 B25 B26 60.0(5) . .
C11 B25 B30 105.7(6) . .
B29 B25 B30 60.7(5) . .
B21 B25 B30 107.8(7) . .
B26 B25 B30 59.1(5) . .
C11 B25 H25 123.8 . .
B29 B25 H25 121.4 . .
B21 B25 H25 121.2 . .
B26 B25 H25 122.5 . .
B30 B25 H25 122.4 . .
B30 B26 B21 109.6(6) . .
B30 B26 B25 61.6(6) . .
B21 B26 B25 59.9(5) . .
B30 B26 B27 60.9(6) . .
B21 B26 B27 107.1(6) . .
B25 B26 B27 108.8(7) . .
B30 B26 B22 108.6(7) . .
B21 B26 B22 59.0(5) . .
B25 B26 B22 107.1(6) . .
B27 B26 B22 59.2(5) . .
B30 B26 H26 120.0 . .
B21 B26 H26 122.0 . .
B25 B26 H26 121.3 . .
B27 B26 H26 121.9 . .
B22 B26 H26 122.7 . .
B23 B27 B22 59.8(5) . .
B23 B27 B28 59.0(5) . .
B22 B27 B28 107.2(6) . .
B23 B27 B26 108.3(6) . .
B22 B27 B26 61.2(5) . .
B28 B27 B26 107.3(7) . .
B23 B27 B30 108.4(6) . .
B22 B27 B30 108.9(7) . .
B28 B27 B30 60.8(5) . .
B26 B27 B30 59.2(6) . .
B23 B27 H27 121.9 . .
B22 B27 H27 121.3 . .
B28 B27 H27 122.5 . .
B26 B27 H27 121.7 . .
B30 B27 H27 121.2 . .
B24 B28 B23 60.4(5) . .
B24 B28 B27 108.5(7) . .
B23 B28 B27 60.0(5) . .
B24 B28 B29 60.3(5) . .
B23 B28 B29 108.4(6) . .
B27 B28 B29 108.0(7) . .
B24 B28 B30 109.2(7) . .
B23 B28 B30 108.8(7) . .
B27 B28 B30 60.2(5) . .
B29 B28 B30 60.3(6) . .
B24 B28 H28 121.0 . .
B23 B28 H28 121.4 . .
B27 B28 H28 121.7 . .
B29 B28 H28 121.6 . .
B30 B28 H28 121.0 . .
C11 B29 B24 59.9(4) . .
C11 B29 B25 58.6(5) . .
B24 B29 B25 108.1(6) . .
C11 B29 B28 104.2(6) . .
B24 B29 B28 57.5(5) . .
B25 B29 B28 108.0(7) . .
C11 B29 B30 105.8(7) . .
B24 B29 B30 106.9(7) . .
B25 B29 B30 60.9(6) . .
B28 B29 B30 60.3(5) . .
C11 B29 H29 124.0 . .
B24 B29 H29 122.3 . .
B25 B29 H29 121.1 . .
B28 B29 H29 123.3 . .
B30 B29 H29 121.8 . .
B26 B30 B27 59.9(6) . .
B26 B30 B28 106.4(7) . .
B27 B30 B28 59.0(6) . .
B26 B30 B29 106.2(6) . .
B27 B30 B29 106.4(6) . .
B28 B30 B29 59.4(5) . .
B26 B30 B25 59.3(5) . .
B27 B30 B25 106.3(7) . .
B28 B30 B25 105.4(6) . .
B29 B30 B25 58.4(5) . .
B26 B30 H30 122.4 . .
B27 B30 H30 122.5 . .
B28 B30 H30 123.0 . .
B29 B30 H30 122.9 . .
B25 B30 H30 123.3 . .

loop_
_geom_bond_atom_site_label_1
_geom_bond_atom_site_label_2
_geom_bond_distance
_geom_bond_site_symmetry_2
Co1 O7 2.021(5) .
Co1 O5 2.026(5) .
Co1 O3 2.060(5) .
Co1 O1 2.099(5) .
Co1 O9 2.110(5) .
Co1 O8 2.214(4) .
O1 C1 1.225(8) .
C1 O2 1.256(8) .
C1 C2 1.542(9) .
B1 C3 1.720(12) .
B1 C2 1.732(11) .
B1 B5 1.743(14) .
B1 B2 1.769(13) .
B1 B6 1.785(13) .
B1 H1 1.1000 .
Co2 O6 2.055(5) 2_566
Co2 O6 2.055(5) .
Co2 O4 2.071(5) 2_566
Co2 O4 2.071(5) .
Co2 O8 2.134(4) .
Co2 O8 2.134(4) 2_566
C2 C3 1.668(10) .
C2 B3 1.670(11) .
C2 B4 1.687(12) .
C2 B2 1.692(11) .
B2 B7 1.722(14) .
B2 B3 1.763(14) .
B2 B6 1.776(14) .
B2 H2 1.1000 .
O3 C9 1.252(7) .
C3 C4 1.466(11) .
C3 B5 1.670(12) .
C3 B9 1.678(13) .
C3 B4 1.693(13) .
B3 B4 1.711(14) .
B3 B7 1.746(14) .
B3 B8 1.764(15) .
B3 H3 1.1000 .
O4 C9 1.237(7) .
C4 H4A 0.9600 .
C4 H4B 0.9600 .
C4 H4C 0.9600 .
B4 B9 1.736(16) .
B4 B8 1.761(15) .
B4 H4 1.1000 .
O5 C5 1.238(7) .
C5 O6 1.265(7) .
C5 C6 1.542(8) .
B5 B6 1.712(14) .
B5 B10 1.761(15) .
B5 B9 1.776(16) .
B5 H5 1.1000 .
C6 C7 1.627(10) .
C6 B13 1.690(11) .
C6 B12 1.701(11) .
C6 B11 1.715(11) .
C6 B14 1.733(11) .
B6 B10 1.715(15) .
B6 B7 1.757(15) .
B6 H6 1.1000 .
O7 H7A 0.9000 .
O7 H7B 0.9000 .
C7 C8 1.550(12) .
C7 B14 1.645(13) .
C7 B19 1.668(14) .
C7 B11 1.700(13) .
C7 B15 1.707(13) .
B7 B10 1.686(16) .
B7 B8 1.721(17) .
B7 H7 1.1000 .
O8 H8AA 0.9600 .
O8 H8AB 0.9600 .
O9 C15 1.418(9) .
O9 C14 1.486(12) .
C8 H8A 0.9600 .
C8 H8B 0.9600 .
C8 H8C 0.9600 .
B8 B9 1.703(16) .
B8 B10 1.779(16) .
B8 H8 1.1000 .
C9 C10 1.555(9) .
B9 B10 1.774(16) .
B9 H9 1.1000 .
C10 C11 1.662(9) .
C10 B22 1.683(10) .
C10 B23 1.695(10) .
C10 B21 1.710(9) .
C10 B24 1.725(10) .
B10 H10 1.1000 .
C11 C12 1.503(9) .
C11 B25 1.697(10) .
C11 B29 1.698(11) .
C11 B24 1.729(10) .
C11 B21 1.730(10) .
B11 B16 1.739(15) .
B11 B12 1.742(16) .
B11 B15 1.758(14) .
B11 H11 1.1000 .
C12 H12A 0.9600 .
C12 H12B 0.9600 .
C12 H12C 0.9600 .
B12 B13 1.758(17) .
B12 B16 1.761(15) .
B12 B17 1.788(18) .
B12 H12 1.1000 .
C16 C15 1.426(11) .
C16 H16A 0.9600 .
C16 H16B 0.9600 .
C16 H16C 0.9600 .
C13 C14 1.508(15) .
C13 H13A 0.9600 .
C13 H13B 0.9600 .
C13 H13C 0.9600 .
B13 B17 1.726(17) .
B13 B18 1.756(19) .
B13 B14 1.811(17) .
B13 H13 1.1000 .
C14 H14A 0.9700 .
C14 H14B 0.9700 .
B14 B18 1.747(19) .
B14 B19 1.750(16) .
B14 H14 1.1000 .
C15 H15A 0.9700 .
C15 H15B 0.9700 .
B15 B16 1.683(16) .
B15 B19 1.711(17) .
B15 B20 1.718(15) .
B15 H15 1.1000 .
B16 B20 1.749(16) .
B16 B17 1.769(19) .
B16 H16 1.1000 .
B17 B18 1.71(2) .
B17 B20 1.716(17) .
B17 H17 1.1000 .
B18 B20 1.704(17) .
B18 B19 1.75(2) .
B18 H18 1.1000 .
B19 B20 1.763(18) .
B19 H19 1.1000 .
B20 H20 1.1000 .
B21 B22 1.768(12) .
B21 B25 1.772(12) .
B21 B26 1.774(12) .
B21 H21 1.1000 .
B22 B23 1.765(12) .
B22 B27 1.778(13) .
B22 B26 1.814(13) .
B22 H22 1.1000 .
B23 B24 1.739(12) .
B23 B28 1.744(13) .
B23 B27 1.761(12) .
B23 H23 1.1000 .
B24 B28 1.711(12) .
B24 B29 1.763(13) .
B24 H24 1.1000 .
B25 B29 1.770(13) .
B25 B26 1.775(13) .
B25 B30 1.816(14) .
B25 H25 1.1000 .
B26 B30 1.772(14) .
B26 B27 1.785(14) .
B26 H26 1.1000 .
B27 B28 1.779(14) .
B27 B30 1.802(14) .
B27 H27 1.1000 .
B28 B29 1.795(14) .
B28 B30 1.811(13) .
B28 H28 1.1000 .
B29 B30 1.811(13) .
B29 H29 1.1000 .
B30 H30 1.1000 .

loop_
_geom_torsion_atom_site_label_1
_geom_torsion_atom_site_label_2
_geom_torsion_atom_site_label_3
_geom_torsion_atom_site_label_4
_geom_torsion
Co1 O1 C1 O2 0.6(12)
Co1 O1 C1 C2 177.5(4)
O1 C1 C2 C3 120.4(7)
O2 C1 C2 C3 -62.2(9)
O1 C1 C2 B3 -22.7(10)
O2 C1 C2 B3 154.7(8)
O1 C1 C2 B4 49.2(10)
O2 C1 C2 B4 -133.5(8)
O1 C1 C2 B2 -97.5(8)
O2 C1 C2 B2 79.9(9)
O1 C1 C2 B1 -169.2(6)
O2 C1 C2 B1 8.1(10)
C3 B1 C2 C1 -112.5(7)
B5 B1 C2 C1 -148.6(7)
B2 B1 C2 C1 111.9(7)
B6 B1 C2 C1 151.4(7)
B5 B1 C2 C3 -36.0(6)
B2 B1 C2 C3 -135.5(7)
B6 B1 C2 C3 -96.1(7)
C3 B1 C2 B3 99.0(7)
B5 B1 C2 B3 62.9(9)
B2 B1 C2 B3 -36.5(7)
B6 B1 C2 B3 2.9(9)
C3 B1 C2 B4 31.1(6)
B5 B1 C2 B4 -4.9(9)
B2 B1 C2 B4 -104.4(7)
B6 B1 C2 B4 -65.0(8)
C3 B1 C2 B2 135.5(7)
B5 B1 C2 B2 99.5(7)
B6 B1 C2 B2 39.4(7)
C1 C2 B2 B7 151.1(7)
C3 C2 B2 B7 -62.6(8)
B3 C2 B2 B7 39.9(7)
B4 C2 B2 B7 2.6(9)
B1 C2 B2 B7 -102.9(8)
C1 C2 B2 B3 111.3(8)
C3 C2 B2 B3 -102.5(7)
B4 C2 B2 B3 -37.2(7)
B1 C2 B2 B3 -142.8(7)
C1 C2 B2 B1 -106.0(8)
C3 C2 B2 B1 40.3(6)
B3 C2 B2 B1 142.8(7)
B4 C2 B2 B1 105.5(7)
C1 C2 B2 B6 -146.2(7)
C3 C2 B2 B6 0.1(8)
B3 C2 B2 B6 102.6(8)
B4 C2 B2 B6 65.3(8)
B1 C2 B2 B6 -40.2(6)
C3 B1 B2 C2 -37.5(5)
B5 B1 B2 C2 -97.1(7)
B6 B1 B2 C2 -134.7(7)
C3 B1 B2 B7 58.8(8)
C2 B1 B2 B7 96.3(8)
B5 B1 B2 B7 -0.8(9)
B6 B1 B2 B7 -38.4(7)
C3 B1 B2 B3 -4.8(8)
C2 B1 B2 B3 32.7(6)
B5 B1 B2 B3 -64.4(8)
B6 B1 B2 B3 -102.0(8)
C3 B1 B2 B6 97.2(7)
C2 B1 B2 B6 134.7(7)
B5 B1 B2 B6 37.6(7)
C1 C2 C3 C4 -2.8(11)
B3 C2 C3 C4 143.9(8)
B4 C2 C3 C4 105.1(9)
B2 C2 C3 C4 -148.7(8)
B1 C2 C3 C4 -107.8(9)
C1 C2 C3 B5 144.4(7)
B3 C2 C3 B5 -68.9(9)
B4 C2 C3 B5 -107.6(8)
B2 C2 C3 B5 -1.5(9)
B1 C2 C3 B5 39.4(7)
C1 C2 C3 B9 -146.9(8)
B3 C2 C3 B9 -0.2(9)
B4 C2 C3 B9 -39.0(7)
B2 C2 C3 B9 67.2(8)
B1 C2 C3 B9 108.1(8)
C1 C2 C3 B4 -108.0(8)
B3 C2 C3 B4 38.8(6)
B2 C2 C3 B4 106.1(7)
B1 C2 C3 B4 147.1(7)
C1 C2 C3 B1 105.0(7)
B3 C2 C3 B1 -108.3(7)
B4 C2 C3 B1 -147.1(7)
B2 C2 C3 B1 -40.9(6)
C2 B1 C3 C4 109.3(8)
B5 B1 C3 C4 -113.2(9)
B2 B1 C3 C4 146.8(8)
B6 B1 C3 C4 -151.6(8)
B5 B1 C3 C2 137.5(7)
B2 B1 C3 C2 37.5(5)
B6 B1 C3 C2 99.2(6)
C2 B1 C3 B5 -137.5(7)
B2 B1 C3 B5 -100.0(7)
B6 B1 C3 B5 -38.3(6)
C2 B1 C3 B9 -99.8(8)
B5 B1 C3 B9 37.7(8)
B2 B1 C3 B9 -62.3(9)
B6 B1 C3 B9 -0.7(10)
C2 B1 C3 B4 -31.0(6)
B5 B1 C3 B4 106.4(8)
B2 B1 C3 B4 6.5(9)
B6 B1 C3 B4 68.1(8)
C1 C2 B3 B4 108.5(8)
C3 C2 B3 B4 -38.5(6)
B2 C2 B3 B4 -140.5(7)
B1 C2 B3 B4 -104.4(7)
C1 C2 B3 B7 -150.2(8)
C3 C2 B3 B7 62.8(9)
B4 C2 B3 B7 101.3(9)
B2 C2 B3 B7 -39.2(8)
B1 C2 B3 B7 -3.1(10)
C1 C2 B3 B2 -111.0(8)
C3 C2 B3 B2 102.0(7)
B4 C2 B3 B2 140.5(7)
B1 C2 B3 B2 36.1(7)
C1 C2 B3 B8 148.7(7)
C3 C2 B3 B8 1.7(9)
B4 C2 B3 B8 40.2(7)
B2 C2 B3 B8 -100.3(8)
B1 C2 B3 B8 -64.1(9)
B7 B2 B3 C2 -134.2(8)
B1 B2 B3 C2 -33.5(6)
B6 B2 B3 C2 -97.8(7)
C2 B2 B3 B4 35.4(6)
B7 B2 B3 B4 -98.8(9)
B1 B2 B3 B4 1.9(9)
B6 B2 B3 B4 -62.4(8)
C2 B2 B3 B7 134.2(8)
B1 B2 B3 B7 100.7(8)
B6 B2 B3 B7 36.4(8)
C2 B2 B3 B8 99.7(8)
B7 B2 B3 B8 -34.6(8)
B1 B2 B3 B8 66.1(9)
B6 B2 B3 B8 1.9(9)
C1 C2 B4 C3 111.5(7)
B3 C2 B4 C3 -137.6(7)
B2 C2 B4 C3 -99.5(7)
B1 C2 B4 C3 -31.2(6)
C1 C2 B4 B3 -110.9(7)
C3 C2 B4 B3 137.6(7)
B2 C2 B4 B3 38.0(7)
B1 C2 B4 B3 106.4(7)
C1 C2 B4 B9 148.0(7)
C3 C2 B4 B9 36.5(7)
B3 C2 B4 B9 -101.0(8)
B2 C2 B4 B9 -63.0(9)
B1 C2 B4 B9 5.4(10)
C1 C2 B4 B8 -151.1(7)
C3 C2 B4 B8 97.4(8)
B3 C2 B4 B8 -40.1(7)
B2 C2 B4 B8 -2.1(10)
B1 C2 B4 B8 66.3(9)
C4 C3 B4 C2 -109.6(8)
B5 C3 B4 C2 100.1(7)
B9 C3 B4 C2 137.9(7)
B1 C3 B4 C2 31.5(6)
C4 C3 B4 B3 -146.6(8)
C2 C3 B4 B3 -36.9(6)
B5 C3 B4 B3 63.1(9)
B9 C3 B4 B3 100.9(8)
B1 C3 B4 B3 -5.5(9)
C4 C3 B4 B9 112.5(9)
C2 C3 B4 B9 -137.9(7)
B5 C3 B4 B9 -37.8(8)
B1 C3 B4 B9 -106.4(8)
C4 C3 B4 B8 149.9(8)
C2 C3 B4 B8 -100.5(8)
B5 C3 B4 B8 -0.4(10)
B9 C3 B4 B8 37.4(7)
B1 C3 B4 B8 -69.0(9)
B7 B3 B4 C2 -97.0(8)
B2 B3 B4 C2 -35.1(6)
B8 B3 B4 C2 -135.0(8)
C2 B3 B4 C3 37.1(6)
B7 B3 B4 C3 -59.9(9)
B2 B3 B4 C3 2.0(9)
B8 B3 B4 C3 -97.9(8)
C2 B3 B4 B9 98.5(8)
B7 B3 B4 B9 1.5(10)
B2 B3 B4 B9 63.4(9)
B8 B3 B4 B9 -36.5(8)
C2 B3 B4 B8 135.0(8)
B7 B3 B4 B8 38.0(7)
B2 B3 B4 B8 99.9(8)
Co1 O5 C5 O6 10.5(11)
Co1 O5 C5 C6 -168.7(4)
C4 C3 B5 B6 148.3(8)
C2 C3 B5 B6 2.3(10)
B9 C3 B5 B6 -100.3(9)
B4 C3 B5 B6 -63.3(10)
B1 C3 B5 B6 41.6(7)
C4 C3 B5 B1 106.7(10)
C2 C3 B5 B1 -39.3(6)
B9 C3 B5 B1 -141.9(8)
B4 C3 B5 B1 -104.9(8)
C4 C3 B5 B10 -149.5(9)
C2 C3 B5 B10 64.5(9)
B9 C3 B5 B10 -38.2(8)
B4 C3 B5 B10 -1.2(10)
B1 C3 B5 B10 103.7(8)
C4 C3 B5 B9 -111.4(10)
C2 C3 B5 B9 102.6(8)
B4 C3 B5 B9 37.0(8)
B1 C3 B5 B9 141.9(8)
C2 B1 B5 C3 36.1(6)
B2 B1 B5 C3 96.0(7)
B6 B1 B5 C3 134.5(7)
C3 B1 B5 B6 -134.5(7)
C2 B1 B5 B6 -98.4(7)
B2 B1 B5 B6 -38.5(6)
C3 B1 B5 B10 -97.8(8)
C2 B1 B5 B10 -61.7(9)
B2 B1 B5 B10 -1.8(10)
B6 B1 B5 B10 36.7(7)
C3 B1 B5 B9 -33.6(7)
C2 B1 B5 B9 2.5(9)
B2 B1 B5 B9 62.4(9)
B6 B1 B5 B9 100.9(8)
O5 C5 O6 Co2 6.5(10)
C6 C5 O6 Co2 -174.2(4)
O5 C5 C6 C7 -93.6(8)
O6 C5 C6 C7 87.0(8)
O5 C5 C6 B13 48.6(10)
O6 C5 C6 B13 -130.7(8)
O5 C5 C6 B12 123.5(8)
O6 C5 C6 B12 -55.9(9)
O5 C5 C6 B11 -164.6(7)
O6 C5 C6 B11 16.0(9)
O5 C5 C6 B14 -26.1(9)
O6 C5 C6 B14 154.6(7)
C3 B5 B6 B10 98.2(8)
B1 B5 B6 B10 138.9(7)
B9 B5 B6 B10 36.7(7)
C3 B5 B6 B7 58.7(9)
B1 B5 B6 B7 99.5(7)
B10 B5 B6 B7 -39.5(6)
B9 B5 B6 B7 -2.8(9)
C3 B5 B6 B2 -2.2(10)
B1 B5 B6 B2 38.6(7)
B10 B5 B6 B2 -100.4(7)
B9 B5 B6 B2 -63.7(9)
C3 B5 B6 B1 -40.8(7)
B10 B5 B6 B1 -138.9(7)
B9 B5 B6 B1 -102.2(7)
C2 B2 B6 B5 1.3(9)
B7 B2 B6 B5 98.6(9)
B3 B2 B6 B5 62.2(9)
B1 B2 B6 B5 -38.6(7)
C2 B2 B6 B10 -63.5(8)
B7 B2 B6 B10 33.8(8)
B3 B2 B6 B10 -2.6(9)
B1 B2 B6 B10 -103.4(8)
C2 B2 B6 B7 -97.3(8)
B3 B2 B6 B7 -36.4(8)
B1 B2 B6 B7 -137.2(8)
C2 B2 B6 B1 39.9(6)
B7 B2 B6 B1 137.2(8)
B3 B2 B6 B1 100.8(7)
C3 B1 B6 B5 38.1(6)
C2 B1 B6 B5 97.7(7)
B2 B1 B6 B5 136.1(8)
C3 B1 B6 B10 0.2(9)
C2 B1 B6 B10 59.7(9)
B5 B1 B6 B10 -37.9(8)
B2 B1 B6 B10 98.1(8)
C3 B1 B6 B7 -61.0(9)
C2 B1 B6 B7 -1.4(10)
B5 B1 B6 B7 -99.1(9)
B2 B1 B6 B7 36.9(8)
C3 B1 B6 B2 -97.9(7)
C2 B1 B6 B2 -38.4(6)
B5 B1 B6 B2 -136.1(8)
C5 C6 C7 C8 -4.6(12)
B13 C6 C7 C8 -151.1(10)
B12 C6 C7 C8 142.2(10)
B11 C6 C7 C8 103.1(11)
B14 C6 C7 C8 -110.3(11)
C5 C6 C7 B14 105.7(8)
B13 C6 C7 B14 -40.8(8)
B12 C6 C7 B14 -107.4(8)
B11 C6 C7 B14 -146.5(8)
C5 C6 C7 B19 146.1(8)
B13 C6 C7 B19 -0.4(10)
B12 C6 C7 B19 -67.1(10)
B11 C6 C7 B19 -106.1(9)
B14 C6 C7 B19 40.4(8)
C5 C6 C7 B11 -107.8(7)
B13 C6 C7 B11 105.7(8)
B12 C6 C7 B11 39.1(7)
B14 C6 C7 B11 146.5(8)
C5 C6 C7 B15 -147.3(7)
B13 C6 C7 B15 66.2(9)
B12 C6 C7 B15 -0.5(10)
B11 C6 C7 B15 -39.6(7)
B14 C6 C7 B15 107.0(9)
C2 B2 B7 B10 65.7(10)
B3 B2 B7 B10 104.4(10)
B1 B2 B7 B10 3.1(11)
B6 B2 B7 B10 -35.3(8)
C2 B2 B7 B8 -2.1(10)
B3 B2 B7 B8 36.6(8)
B1 B2 B7 B8 -64.7(10)
B6 B2 B7 B8 -103.2(10)
C2 B2 B7 B3 -38.7(7)
B1 B2 B7 B3 -101.3(8)
B6 B2 B7 B3 -139.8(8)
C2 B2 B7 B6 101.1(7)
B3 B2 B7 B6 139.8(8)
B1 B2 B7 B6 38.5(7)
C2 B3 B7 B10 -62.7(10)
B4 B3 B7 B10 -0.4(11)
B2 B3 B7 B10 -102.0(9)
B8 B3 B7 B10 38.6(8)
C2 B3 B7 B8 -101.3(9)
B4 B3 B7 B8 -39.0(8)
B2 B3 B7 B8 -140.6(9)
C2 B3 B7 B2 39.3(7)
B4 B3 B7 B2 101.6(8)
B8 B3 B7 B2 140.6(9)
C2 B3 B7 B6 2.0(12)
B4 B3 B7 B6 64.3(11)
B2 B3 B7 B6 -37.3(8)
B8 B3 B7 B6 103.3(11)
B5 B6 B7 B10 41.3(7)
B2 B6 B7 B10 141.1(8)
B1 B6 B7 B10 103.6(8)
B5 B6 B7 B8 3.4(10)
B10 B6 B7 B8 -37.9(7)
B2 B6 B7 B8 103.2(8)
B1 B6 B7 B8 65.7(10)
B5 B6 B7 B2 -99.8(7)
B10 B6 B7 B2 -141.1(8)
B1 B6 B7 B2 -37.5(7)
B5 B6 B7 B3 -62.6(11)
B10 B6 B7 B3 -103.9(11)
B2 B6 B7 B3 37.2(8)
B1 B6 B7 B3 -0.3(12)
B10 B7 B8 B9 -39.2(7)
B2 B7 B8 B9 63.7(10)
B3 B7 B8 B9 100.2(8)
B6 B7 B8 B9 -2.6(10)
B10 B7 B8 B4 -101.9(9)
B2 B7 B8 B4 0.9(11)
B3 B7 B8 B4 37.5(7)
B6 B7 B8 B4 -65.4(10)
B10 B7 B8 B3 -139.4(8)
B2 B7 B8 B3 -36.5(8)
B6 B7 B8 B3 -102.9(8)
B2 B7 B8 B10 102.9(9)
B3 B7 B8 B10 139.4(8)
B6 B7 B8 B10 36.6(7)
C2 B4 B8 B9 -99.1(9)
C3 B4 B8 B9 -37.5(8)
B3 B4 B8 B9 -138.1(9)
C2 B4 B8 B7 0.7(10)
C3 B4 B8 B7 62.2(10)
B3 B4 B8 B7 -38.4(8)
B9 B4 B8 B7 99.7(9)
C2 B4 B8 B3 39.1(7)
C3 B4 B8 B3 100.6(8)
B9 B4 B8 B3 138.1(9)
C2 B4 B8 B10 -59.7(10)
C3 B4 B8 B10 1.8(10)
B3 B4 B8 B10 -98.8(9)
B9 B4 B8 B10 39.3(8)
C2 B3 B8 B9 -2.6(11)
B4 B3 B8 B9 37.1(8)
B7 B3 B8 B9 -99.2(9)
B2 B3 B8 B9 -64.6(10)
C2 B3 B8 B7 96.6(8)
B4 B3 B8 B7 136.3(8)
B2 B3 B8 B7 34.6(7)
C2 B3 B8 B4 -39.7(7)
B7 B3 B8 B4 -136.3(8)
B2 B3 B8 B4 -101.7(8)
C2 B3 B8 B10 61.6(10)
B4 B3 B8 B10 101.3(9)
B7 B3 B8 B10 -35.0(8)
B2 B3 B8 B10 -0.4(11)
Co2 O4 C9 O3 16.0(12)
Co2 O4 C9 C10 -163.4(4)
Co1 O3 C9 O4 -0.6(12)
Co1 O3 C9 C10 178.8(4)
C4 C3 B9 B8 -144.8(9)
C2 C3 B9 B8 -1.5(11)
B5 C3 B9 B8 102.0(9)
B4 C3 B9 B8 -39.7(8)
B1 C3 B9 B8 65.3(11)
C4 C3 B9 B4 -105.1(10)
C2 C3 B9 B4 38.2(7)
B5 C3 B9 B4 141.7(8)
B1 C3 B9 B4 104.9(8)
C4 C3 B9 B10 150.8(9)
C2 C3 B9 B10 -65.9(10)
B5 C3 B9 B10 37.7(8)
B4 C3 B9 B10 -104.1(9)
B1 C3 B9 B10 0.9(11)
C4 C3 B9 B5 113.2(9)
C2 C3 B9 B5 -103.6(7)
B4 C3 B9 B5 -141.7(8)
B1 C3 B9 B5 -36.8(8)
B7 B8 B9 C3 -60.4(10)
B4 B8 B9 C3 38.7(7)
B3 B8 B9 C3 2.5(12)
B10 B8 B9 C3 -97.9(9)
B7 B8 B9 B4 -99.1(8)
B3 B8 B9 B4 -36.2(8)
B10 B8 B9 B4 -136.6(8)
B7 B8 B9 B10 37.5(7)
B4 B8 B9 B10 136.6(8)
B3 B8 B9 B10 100.4(9)
B7 B8 B9 B5 0.8(10)
B4 B8 B9 B5 99.9(8)
B3 B8 B9 B5 63.7(10)
B10 B8 B9 B5 -36.7(7)
C2 B4 B9 C3 -36.8(6)
B3 B4 B9 C3 -98.5(8)
B8 B4 B9 C3 -136.2(8)
C2 B4 B9 B8 99.5(8)
C3 B4 B9 B8 136.2(8)
B3 B4 B9 B8 37.7(8)
C2 B4 B9 B10 59.6(10)
C3 B4 B9 B10 96.4(9)
B3 B4 B9 B10 -2.1(11)
B8 B4 B9 B10 -39.9(8)
C2 B4 B9 B5 -3.5(10)
C3 B4 B9 B5 33.3(7)
B3 B4 B9 B5 -65.2(10)
B8 B4 B9 B5 -102.9(9)
B6 B5 B9 C3 100.5(7)
B1 B5 B9 C3 34.6(7)
B10 B5 B9 C3 136.8(8)
C3 B5 B9 B8 -99.3(8)
B6 B5 B9 B8 1.3(10)
B1 B5 B9 B8 -64.7(10)
B10 B5 B9 B8 37.5(7)
C3 B5 B9 B4 -34.0(7)
B6 B5 B9 B4 66.5(10)
B1 B5 B9 B4 0.6(11)
B10 B5 B9 B4 102.8(9)
C3 B5 B9 B10 -136.8(8)
B6 B5 B9 B10 -36.3(7)
B1 B5 B9 B10 -102.2(8)
O4 C9 C10 C11 64.4(8)
O3 C9 C10 C11 -115.1(6)
O4 C9 C10 B22 -152.5(7)
O3 C9 C10 B22 28.0(9)
O4 C9 C10 B23 -77.8(8)
O3 C9 C10 B23 102.7(7)
O4 C9 C10 B21 134.9(6)
O3 C9 C10 B21 -44.6(8)
O4 C9 C10 B24 -6.3(9)
O3 C9 C10 B24 174.2(6)
B8 B7 B10 B6 139.9(7)
B2 B7 B10 B6 36.0(8)
B3 B7 B10 B6 102.0(8)
B8 B7 B10 B5 99.8(9)
B2 B7 B10 B5 -4.1(12)
B3 B7 B10 B5 61.9(11)
B6 B7 B10 B5 -40.1(7)
B8 B7 B10 B9 37.0(7)
B2 B7 B10 B9 -66.9(10)
B3 B7 B10 B9 -0.9(11)
B6 B7 B10 B9 -102.9(8)
B2 B7 B10 B8 -103.9(9)
B3 B7 B10 B8 -37.9(8)
B6 B7 B10 B8 -139.9(7)
B5 B6 B10 B7 -133.9(7)
B2 B6 B10 B7 -33.9(7)
B1 B6 B10 B7 -96.8(8)
B7 B6 B10 B5 133.9(7)
B2 B6 B10 B5 100.0(7)
B1 B6 B10 B5 37.0(7)
B5 B6 B10 B9 -36.7(8)
B7 B6 B10 B9 97.1(9)
B2 B6 B10 B9 63.3(10)
B1 B6 B10 B9 0.3(11)
B5 B6 B10 B8 -97.6(9)
B7 B6 B10 B8 36.2(8)
B2 B6 B10 B8 2.4(11)
B1 B6 B10 B8 -60.6(11)
C3 B5 B10 B7 -60.1(10)
B6 B5 B10 B7 41.7(8)
B1 B5 B10 B7 3.6(11)
B9 B5 B10 B7 -97.4(9)
C3 B5 B10 B6 -101.8(7)
B1 B5 B10 B6 -38.1(7)
B9 B5 B10 B6 -139.1(8)
C3 B5 B10 B9 37.2(7)
B6 B5 B10 B9 139.1(8)
B1 B5 B10 B9 101.0(8)
C3 B5 B10 B8 2.2(11)
B6 B5 B10 B8 104.0(8)
B1 B5 B10 B8 66.0(10)
B9 B5 B10 B8 -35.0(8)
C3 B9 B10 B7 64.2(10)
B8 B9 B10 B7 -38.1(7)
B4 B9 B10 B7 1.8(11)
B5 B9 B10 B7 101.1(8)
C3 B9 B10 B6 -0.7(11)
B8 B9 B10 B6 -103.0(9)
B4 B9 B10 B6 -63.1(11)
B5 B9 B10 B6 36.2(7)
C3 B9 B10 B5 -36.9(7)
B8 B9 B10 B5 -139.2(8)
B4 B9 B10 B5 -99.3(8)
C3 B9 B10 B8 102.3(9)
B4 B9 B10 B8 39.9(8)
B5 B9 B10 B8 139.2(8)
B9 B8 B10 B7 136.1(8)
B4 B8 B10 B7 97.3(8)
B3 B8 B10 B7 36.1(7)
B9 B8 B10 B6 98.8(9)
B7 B8 B10 B6 -37.4(8)
B4 B8 B10 B6 59.9(11)
B3 B8 B10 B6 -1.3(12)
B9 B8 B10 B5 36.3(8)
B7 B8 B10 B5 -99.8(8)
B4 B8 B10 B5 -2.5(11)
B3 B8 B10 B5 -63.7(11)
B7 B8 B10 B9 -136.1(8)
B4 B8 B10 B9 -38.9(8)
B3 B8 B10 B9 -100.0(9)
C9 C10 C11 C12 1.0(8)
B22 C10 C11 C12 -144.9(6)
B23 C10 C11 C12 146.9(6)
B21 C10 C11 C12 -106.0(7)
B24 C10 C11 C12 109.6(7)
C9 C10 C11 B25 145.6(6)
B22 C10 C11 B25 -0.3(8)
B23 C10 C11 B25 -68.5(7)
B21 C10 C11 B25 38.6(6)
B24 C10 C11 B25 -105.8(6)
C9 C10 C11 B29 -146.6(6)
B22 C10 C11 B29 67.4(7)
B23 C10 C11 B29 -0.8(7)
B21 C10 C11 B29 106.3(6)
B24 C10 C11 B29 -38.1(6)
C9 C10 C11 B24 -108.5(6)
B22 C10 C11 B24 105.5(6)
B23 C10 C11 B24 37.3(5)
B21 C10 C11 B24 144.4(6)
C9 C10 C11 B21 107.0(6)
B22 C10 C11 B21 -38.9(6)
B23 C10 C11 B21 -107.1(6)
B24 C10 C11 B21 -144.4(6)
C8 C7 B11 C6 -109.9(8)
B14 C7 B11 C6 33.8(7)
B19 C7 B11 C6 105.7(9)
B15 C7 B11 C6 137.7(7)
C8 C7 B11 B16 150.6(9)
C6 C7 B11 B16 -99.6(8)
B14 C7 B11 B16 -65.7(10)
B19 C7 B11 B16 6.2(11)
B15 C7 B11 B16 38.2(7)
C8 C7 B11 B12 -146.7(8)
C6 C7 B11 B12 -36.8(5)
B14 C7 B11 B12 -2.9(10)
B19 C7 B11 B12 69.0(10)
B15 C7 B11 B12 101.0(8)
C8 C7 B11 B15 112.4(9)
C6 C7 B11 B15 -137.7(7)
B14 C7 B11 B15 -103.9(8)
B19 C7 B11 B15 -32.0(9)
C5 C6 B11 C7 110.4(7)
B13 C6 B11 C7 -100.0(8)
B12 C6 B11 C7 -137.3(7)
B14 C6 B11 C7 -30.4(8)
C5 C6 B11 B16 -153.3(7)
C7 C6 B11 B16 96.4(8)
B13 C6 B11 B16 -3.7(10)
B12 C6 B11 B16 -41.0(7)
B14 C6 B11 B16 65.9(10)
C5 C6 B11 B12 -112.3(7)
C7 C6 B11 B12 137.3(7)
B13 C6 B11 B12 37.3(8)
B14 C6 B11 B12 106.9(8)
C5 C6 B11 B15 147.0(7)
C7 C6 B11 B15 36.6(7)
B13 C6 B11 B15 -63.4(10)
B12 C6 B11 B15 -100.7(8)
B14 C6 B11 B15 6.2(10)
C5 C6 B12 B11 107.3(7)
C7 C6 B12 B11 -39.0(7)
B13 C6 B12 B11 -140.8(8)
B14 C6 B12 B11 -102.4(8)
C5 C6 B12 B13 -111.9(8)
C7 C6 B12 B13 101.8(7)
B11 C6 B12 B13 140.8(8)
B14 C6 B12 B13 38.4(7)
C5 C6 B12 B16 147.6(7)
C7 C6 B12 B16 1.3(10)
B13 C6 B12 B16 -100.5(9)
B11 C6 B12 B16 40.3(8)
B14 C6 B12 B16 -62.1(10)
C5 C6 B12 B17 -150.6(7)
C7 C6 B12 B17 63.2(10)
B13 C6 B12 B17 -38.7(8)
B11 C6 B12 B17 102.1(8)
B14 C6 B12 B17 -0.2(10)
C7 B11 B12 C6 35.9(5)
B16 B11 B12 C6 133.5(8)
B15 B11 B12 C6 97.4(7)
C7 B11 B12 B13 1.4(9)
C6 B11 B12 B13 -34.5(6)
B16 B11 B12 B13 99.0(8)
B15 B11 B12 B13 62.9(9)
C7 B11 B12 B16 -97.7(8)
C6 B11 B12 B16 -133.5(8)
B15 B11 B12 B16 -36.1(7)
C7 B11 B12 B17 -60.0(10)
C6 B11 B12 B17 -95.8(9)
B16 B11 B12 B17 37.7(9)
B15 B11 B12 B17 1.6(11)
C5 C6 B13 B17 152.6(8)
C7 C6 B13 B17 -61.5(11)
B12 C6 B13 B17 41.1(9)
B11 C6 B13 B17 4.2(12)
B14 C6 B13 B17 -99.9(10)
C5 C6 B13 B18 -146.2(8)
C7 C6 B13 B18 -0.3(11)
B12 C6 B13 B18 102.2(9)
B11 C6 B13 B18 65.4(11)
B14 C6 B13 B18 -38.7(8)
C5 C6 B13 B12 111.6(7)
C7 C6 B13 B12 -102.6(7)
B11 C6 B13 B12 -36.9(7)
B14 C6 B13 B12 -140.9(7)
C5 C6 B13 B14 -107.5(7)
C7 C6 B13 B14 38.4(6)
B12 C6 B13 B14 140.9(7)
B11 C6 B13 B14 104.1(7)
B11 B12 B13 C6 35.0(6)
B16 B12 B13 C6 97.6(8)
B17 B12 B13 C6 134.4(8)
C6 B12 B13 B17 -134.4(8)
B11 B12 B13 B17 -99.4(8)
B16 B12 B13 B17 -36.8(8)
C6 B12 B13 B18 -96.6(10)
B11 B12 B13 B18 -61.6(11)
B16 B12 B13 B18 1.0(12)
B17 B12 B13 B18 37.8(9)
C6 B12 B13 B14 -34.7(6)
B11 B12 B13 B14 0.3(9)
B16 B12 B13 B14 62.9(9)
B17 B12 B13 B14 99.7(9)
C15 O9 C14 C13 78.4(10)
Co1 O9 C14 C13 -91.7(10)
C8 C7 B14 C6 108.5(9)
B19 C7 B14 C6 -138.9(8)
B11 C7 B14 C6 -33.2(7)
B15 C7 B14 C6 -102.8(7)
C8 C7 B14 B18 -154.4(10)
C6 C7 B14 B18 97.1(10)
B19 C7 B14 B18 -41.8(9)
B11 C7 B14 B18 63.9(11)
B15 C7 B14 B18 -5.7(12)
C8 C7 B14 B19 -112.6(10)
C6 C7 B14 B19 138.9(8)
B11 C7 B14 B19 105.7(9)
B15 C7 B14 B19 36.1(9)
C8 C7 B14 B13 144.8(8)
C6 C7 B14 B13 36.2(6)
B19 C7 B14 B13 -102.7(9)
B11 C7 B14 B13 3.1(10)
B15 C7 B14 B13 -66.5(9)
C5 C6 B14 C7 -109.8(6)
B13 C6 B14 C7 136.5(7)
B12 C6 B14 C7 98.6(8)
B11 C6 B14 C7 31.3(7)
C5 C6 B14 B18 152.4(8)
C7 C6 B14 B18 -97.9(9)
B13 C6 B14 B18 38.7(8)
B12 C6 B14 B18 0.8(11)
B11 C6 B14 B18 -66.5(10)
C5 C6 B14 B19 -145.4(8)
C7 C6 B14 B19 -35.6(8)
B13 C6 B14 B19 100.9(10)
B12 C6 B14 B19 63.0(11)
B11 C6 B14 B19 -4.3(11)
C5 C6 B14 B13 113.7(7)
C7 C6 B14 B13 -136.5(7)
B12 C6 B14 B13 -37.9(7)
B11 C6 B14 B13 -105.2(7)
C6 B13 B14 C7 -36.5(6)
B17 B13 B14 C7 63.1(10)
B18 B13 B14 C7 98.3(8)
B12 B13 B14 C7 -1.9(9)
B17 B13 B14 C6 99.6(9)
B18 B13 B14 C6 134.8(8)
B12 B13 B14 C6 34.6(6)
C6 B13 B14 B18 -134.8(8)
B17 B13 B14 B18 -35.2(9)
B12 B13 B14 B18 -100.2(9)
C6 B13 B14 B19 -97.4(8)
B17 B13 B14 B19 2.2(12)
B18 B13 B14 B19 37.5(8)
B12 B13 B14 B19 -62.8(9)
C14 O9 C15 C16 73.7(11)
Co1 O9 C15 C16 -116.5(8)
C8 C7 B15 B16 -142.4(10)
C6 C7 B15 B16 -0.6(10)
B14 C7 B15 B16 69.2(10)
B19 C7 B15 B16 106.4(10)
B11 C7 B15 B16 -40.1(8)
C8 C7 B15 B19 111.1(11)
C6 C7 B15 B19 -107.1(9)
B14 C7 B15 B19 -37.3(9)
B11 C7 B15 B19 -146.6(9)
C8 C7 B15 B20 153.1(10)
C6 C7 B15 B20 -65.1(10)
B14 C7 B15 B20 4.7(11)
B19 C7 B15 B20 42.0(9)
B11 C7 B15 B20 -104.6(9)
C8 C7 B15 B11 -102.3(11)
C6 C7 B15 B11 39.5(7)
B14 C7 B15 B11 109.3(8)
B19 C7 B15 B11 146.6(9)
C7 B11 B15 B16 134.6(9)
C6 B11 B15 B16 99.0(9)
B12 B11 B15 B16 37.6(8)
C6 B11 B15 C7 -35.6(6)
B16 B11 B15 C7 -134.6(9)
B12 B11 B15 C7 -97.0(7)
C7 B11 B15 B19 29.9(9)
C6 B11 B15 B19 -5.7(11)
B16 B11 B15 B19 -104.7(10)
B12 B11 B15 B19 -67.1(11)
C7 B11 B15 B20 96.1(9)
C6 B11 B15 B20 60.5(10)
B16 B11 B15 B20 -38.4(8)
B12 B11 B15 B20 -0.8(11)
C7 B15 B16 B11 39.2(7)
B19 B15 B16 B11 100.9(8)
B20 B15 B16 B11 138.6(8)
C7 B15 B16 B20 -99.4(8)
B19 B15 B16 B20 -37.7(8)
B11 B15 B16 B20 -138.6(8)
C7 B15 B16 B12 1.4(11)
B19 B15 B16 B12 63.1(11)
B20 B15 B16 B12 100.8(10)
B11 B15 B16 B12 -37.8(8)
C7 B15 B16 B17 -62.8(9)
B19 B15 B16 B17 -1.1(11)
B20 B15 B16 B17 36.6(7)
B11 B15 B16 B17 -102.0(8)
C7 B11 B16 B15 -39.0(7)
C6 B11 B16 B15 -97.9(8)
B12 B11 B16 B15 -137.9(9)
C7 B11 B16 B20 -1.5(11)
C6 B11 B16 B20 -60.4(11)
B12 B11 B16 B20 -100.4(10)
B15 B11 B16 B20 37.5(8)
C7 B11 B16 B12 99.0(8)
C6 B11 B16 B12 40.1(7)
B15 B11 B16 B12 137.9(9)
C7 B11 B16 B17 60.5(11)
C6 B11 B16 B17 1.6(11)
B12 B11 B16 B17 -38.4(9)
B15 B11 B16 B17 99.5(10)
C6 B12 B16 B15 -1.7(12)
B11 B12 B16 B15 38.7(8)
B13 B12 B16 B15 -62.7(11)
B17 B12 B16 B15 -98.7(10)
C6 B12 B16 B11 -40.4(7)
B13 B12 B16 B11 -101.4(8)
B17 B12 B16 B11 -137.4(10)
C6 B12 B16 B20 62.1(11)
B11 B12 B16 B20 102.5(10)
B13 B12 B16 B20 1.1(11)
B17 B12 B16 B20 -35.0(9)
C6 B12 B16 B17 97.0(10)
B11 B12 B16 B17 137.4(10)
B13 B12 B16 B17 36.1(9)
C6 B13 B17 B18 97.2(12)
B12 B13 B17 B18 137.0(10)
B14 B13 B17 B18 35.2(11)
C6 B13 B17 B20 61.0(14)
B18 B13 B17 B20 -36.2(10)
B12 B13 B17 B20 100.8(12)
B14 B13 B17 B20 -1.1(14)
C6 B13 B17 B16 -3.0(14)
B18 B13 B17 B16 -100.2(11)
B12 B13 B17 B16 36.8(10)
B14 B13 B17 B16 -65.0(12)
C6 B13 B17 B12 -39.8(8)
B18 B13 B17 B12 -137.0(10)
B14 B13 B17 B12 -101.8(8)
B15 B16 B17 B18 1.1(10)
B11 B16 B17 B18 -64.0(11)
B20 B16 B17 B18 38.5(8)
B12 B16 B17 B18 -101.9(9)
B15 B16 B17 B20 -37.4(8)
B11 B16 B17 B20 -102.4(10)
B12 B16 B17 B20 -140.4(9)
B15 B16 B17 B13 65.9(12)
B11 B16 B17 B13 0.8(14)
B20 B16 B17 B13 103.2(12)
B12 B16 B17 B13 -37.1(9)
B15 B16 B17 B12 103.0(8)
B11 B16 B17 B12 37.9(8)
B20 B16 B17 B12 140.4(9)
C6 B12 B17 B18 -0.4(13)
B11 B12 B17 B18 61.6(13)
B13 B12 B17 B18 -39.2(11)
B16 B12 B17 B18 99.2(11)
C6 B12 B17 B20 -63.8(13)
B11 B12 B17 B20 -1.8(14)
B13 B12 B17 B20 -102.6(13)
B16 B12 B17 B20 35.8(9)
C6 B12 B17 B13 38.8(7)
B11 B12 B17 B13 100.8(8)
B16 B12 B17 B13 138.4(10)
C6 B12 B17 B16 -99.6(9)
B11 B12 B17 B16 -37.6(9)
B13 B12 B17 B16 -138.4(10)
B13 B17 B18 B20 -139.9(9)
B16 B17 B18 B20 -38.7(8)
B12 B17 B18 B20 -101.4(11)
B20 B17 B18 B14 102.3(12)
B13 B17 B18 B14 -37.6(9)
B16 B17 B18 B14 63.6(12)
B12 B17 B18 B14 1.0(15)
B20 B17 B18 B19 38.0(8)
B13 B17 B18 B19 -101.9(9)
B16 B17 B18 B19 -0.7(11)
B12 B17 B18 B19 -63.4(11)
B20 B17 B18 B13 139.9(9)
B16 B17 B18 B13 101.2(9)
B12 B17 B18 B13 38.6(9)
C7 B14 B18 B20 4.6(14)
C6 B14 B18 B20 63.8(13)
B19 B14 B18 B20 -36.5(10)
B13 B14 B18 B20 101.4(12)
C7 B14 B18 B17 -60.3(13)
C6 B14 B18 B17 -1.0(14)
B19 B14 B18 B17 -101.4(11)
B13 B14 B18 B17 36.6(11)
C7 B14 B18 B19 41.1(8)
C6 B14 B18 B19 100.4(9)
B13 B14 B18 B19 138.0(9)
C7 B14 B18 B13 -96.9(8)
C6 B14 B18 B13 -37.6(7)
B19 B14 B18 B13 -138.0(9)
C6 B13 B18 B20 -64.5(14)
B17 B13 B18 B20 36.3(9)
B12 B13 B18 B20 -2.8(15)
B14 B13 B18 B20 -103.5(12)
C6 B13 B18 B17 -100.8(11)
B12 B13 B18 B17 -39.1(11)
B14 B13 B18 B17 -139.8(10)
C6 B13 B18 B14 39.0(7)
B17 B13 B18 B14 139.8(10)
B12 B13 B18 B14 100.6(8)
C6 B13 B18 B19 1.0(13)
B17 B13 B18 B19 101.7(11)
B12 B13 B18 B19 62.6(13)
B14 B13 B18 B19 -38.0(10)
C8 C7 B19 B15 -109.0(11)
C6 C7 B19 B15 101.4(8)
B14 C7 B19 B15 141.8(9)
B11 C7 B19 B15 32.4(9)
C8 C7 B19 B14 109.2(11)
C6 C7 B19 B14 -40.4(8)
B11 C7 B19 B14 -109.4(9)
B15 C7 B19 B14 -141.8(9)
C8 C7 B19 B18 150.6(10)
C6 C7 B19 B18 1.0(11)
B14 C7 B19 B18 41.4(9)
B11 C7 B19 B18 -68.0(11)
B15 C7 B19 B18 -100.4(10)
C8 C7 B19 B20 -149.6(10)
C6 C7 B19 B20 60.8(11)
B14 C7 B19 B20 101.2(10)
B11 C7 B19 B20 -8.2(12)
B15 C7 B19 B20 -40.6(8)
B16 B15 B19 C7 -95.3(8)
B20 B15 B19 C7 -133.0(8)
B11 B15 B19 C7 -30.0(8)
B16 B15 B19 B14 -62.0(12)
C7 B15 B19 B14 33.3(8)
B20 B15 B19 B14 -99.7(11)
B11 B15 B19 B14 3.3(13)
B16 B15 B19 B18 0.6(11)
C7 B15 B19 B18 95.9(8)
B20 B15 B19 B18 -37.1(7)
B11 B15 B19 B18 66.0(10)
B16 B15 B19 B20 37.7(8)
C7 B15 B19 B20 133.0(8)
B11 B15 B19 B20 103.0(9)
C6 B14 B19 C7 35.1(7)
B18 B14 B19 C7 131.6(10)
B13 B14 B19 C7 94.6(7)
C7 B14 B19 B15 -34.6(9)
C6 B14 B19 B15 0.5(13)
B18 B14 B19 B15 97.0(11)
B13 B14 B19 B15 60.0(12)
C7 B14 B19 B18 -131.6(10)
C6 B14 B19 B18 -96.5(10)
B13 B14 B19 B18 -37.0(9)
C7 B14 B19 B20 -97.2(9)
C6 B14 B19 B20 -62.1(11)
B18 B14 B19 B20 34.5(8)
B13 B14 B19 B20 -2.5(11)
B20 B18 B19 C7 100.3(9)
B17 B18 B19 C7 62.7(10)
B14 B18 B19 C7 -40.2(8)
B13 B18 B19 C7 -1.2(13)
B20 B18 B19 B15 37.7(7)
B17 B18 B19 B15 0.1(11)
B14 B18 B19 B15 -102.8(8)
B13 B18 B19 B15 -63.8(12)
B20 B18 B19 B14 140.5(9)
B17 B18 B19 B14 102.9(9)
B13 B18 B19 B14 39.0(9)
B17 B18 B19 B20 -37.6(8)
B14 B18 B19 B20 -140.5(9)
B13 B18 B19 B20 -101.4(11)
B14 B18 B20 B17 -102.6(11)
B19 B18 B20 B17 -138.6(9)
B13 B18 B20 B17 -36.0(10)
B17 B18 B20 B15 100.7(10)
B14 B18 B20 B15 -1.9(15)
B19 B18 B20 B15 -37.9(9)
B13 B18 B20 B15 64.7(14)
B17 B18 B20 B16 39.5(10)
B14 B18 B20 B16 -63.1(15)
B19 B18 B20 B16 -99.1(10)
B13 B18 B20 B16 3.5(15)
B17 B18 B20 B19 138.6(9)
B14 B18 B20 B19 36.0(10)
B13 B18 B20 B19 102.6(11)
B13 B17 B20 B18 37.0(9)
B16 B17 B20 B18 136.4(9)
B12 B17 B20 B18 101.0(10)
B18 B17 B20 B15 -99.7(10)
B13 B17 B20 B15 -62.8(14)
B16 B17 B20 B15 36.7(8)
B12 B17 B20 B15 1.3(14)
B18 B17 B20 B16 -136.4(9)
B13 B17 B20 B16 -99.4(11)
B12 B17 B20 B16 -35.4(9)
B18 B17 B20 B19 -37.5(9)
B13 B17 B20 B19 -0.5(14)
B16 B17 B20 B19 98.9(9)
B12 B17 B20 B19 63.5(13)
B16 B15 B20 B18 -101.2(11)
C7 B15 B20 B18 -1.5(12)
B19 B15 B20 B18 38.7(9)
B11 B15 B20 B18 -63.3(12)
B16 B15 B20 B17 -38.2(9)
C7 B15 B20 B17 61.5(12)
B19 B15 B20 B17 101.8(11)
B11 B15 B20 B17 -0.3(13)
C7 B15 B20 B16 99.7(8)
B19 B15 B20 B16 139.9(9)
B11 B15 B20 B16 37.9(8)
B16 B15 B20 B19 -139.9(9)
C7 B15 B20 B19 -40.2(7)
B11 B15 B20 B19 -102.0(9)
B15 B16 B20 B18 98.9(11)
B11 B16 B20 B18 60.7(13)
B12 B16 B20 B18 -2.9(13)
B17 B16 B20 B18 -38.9(9)
B15 B16 B20 B17 137.8(9)
B11 B16 B20 B17 99.6(10)
B12 B16 B20 B17 36.0(9)
B11 B16 B20 B15 -38.2(8)
B12 B16 B20 B15 -101.8(9)
B17 B16 B20 B15 -137.8(9)
B15 B16 B20 B19 35.1(8)
B11 B16 B20 B19 -3.2(12)
B12 B16 B20 B19 -66.7(11)
B17 B16 B20 B19 -102.7(10)
C7 B19 B20 B18 -95.3(9)
B15 B19 B20 B18 -136.6(9)
B14 B19 B20 B18 -35.2(8)
C7 B19 B20 B17 -58.1(12)
B15 B19 B20 B17 -99.4(10)
B14 B19 B20 B17 1.9(12)
B18 B19 B20 B17 37.2(9)
C7 B19 B20 B15 41.3(8)
B14 B19 B20 B15 101.4(9)
B18 B19 B20 B15 136.6(9)
C7 B19 B20 B16 6.6(12)
B15 B19 B20 B16 -34.7(8)
B14 B19 B20 B16 66.7(11)
B18 B19 B20 B16 101.9(10)
C9 C10 B21 C11 -109.0(6)
B22 C10 B21 C11 139.1(6)
B23 C10 B21 C11 101.5(6)
B24 C10 B21 C11 33.9(5)
C9 C10 B21 B22 111.8(6)
C11 C10 B21 B22 -139.1(6)
B23 C10 B21 B22 -37.7(6)
B24 C10 B21 B22 -105.3(6)
C9 C10 B21 B25 -144.4(6)
C11 C10 B21 B25 -35.4(5)
B22 C10 B21 B25 103.8(6)
B23 C10 B21 B25 66.1(7)
B24 C10 B21 B25 -1.5(8)
C9 C10 B21 B26 153.2(6)
C11 C10 B21 B26 -97.8(6)
B22 C10 B21 B26 41.4(6)
B23 C10 B21 B26 3.7(8)
B24 C10 B21 B26 -63.9(7)
C12 C11 B21 C10 109.4(7)
B25 C11 B21 C10 -138.7(6)
B29 C11 B21 C10 -101.5(7)
B24 C11 B21 C10 -33.5(5)
C12 C11 B21 B22 144.4(6)
C10 C11 B21 B22 35.0(5)
B25 C11 B21 B22 -103.7(6)
B29 C11 B21 B22 -66.5(7)
B24 C11 B21 B22 1.5(7)
C12 C11 B21 B25 -111.9(7)
C10 C11 B21 B25 138.7(6)
B29 C11 B21 B25 37.2(7)
B24 C11 B21 B25 105.2(6)
C12 C11 B21 B26 -151.7(6)
C10 C11 B21 B26 98.9(6)
B25 C11 B21 B26 -39.8(6)
B29 C11 B21 B26 -2.6(8)
B24 C11 B21 B26 65.4(7)
C9 C10 B22 B23 112.0(7)
C11 C10 B22 B23 -102.9(6)
B21 C10 B22 B23 -141.3(6)
B24 C10 B22 B23 -35.7(6)
C9 C10 B22 B21 -106.7(6)
C11 C10 B22 B21 38.4(6)
B23 C10 B22 B21 141.3(6)
B24 C10 B22 B21 105.6(6)
C9 C10 B22 B27 151.3(6)
C11 C10 B22 B27 -63.5(8)
B23 C10 B22 B27 39.3(6)
B21 C10 B22 B27 -102.0(7)
B24 C10 B22 B27 3.7(8)
C9 C10 B22 B26 -146.9(6)
C11 C10 B22 B26 -1.7(8)
B23 C10 B22 B26 101.2(7)
B21 C10 B22 B26 -40.1(6)
B24 C10 B22 B26 65.5(8)
C11 B21 B22 C10 -34.9(5)
B25 B21 B22 C10 -95.7(6)
B26 B21 B22 C10 -133.5(6)
C10 B21 B22 B23 34.3(5)
C11 B21 B22 B23 -0.7(7)
B25 B21 B22 B23 -61.4(7)
B26 B21 B22 B23 -99.2(7)
C10 B21 B22 B27 97.2(7)
C11 B21 B22 B27 62.3(7)
B25 B21 B22 B27 1.5(8)
B26 B21 B22 B27 -36.3(6)
C10 B21 B22 B26 133.5(6)
C11 B21 B22 B26 98.5(7)
B25 B21 B22 B26 37.8(6)
C9 C10 B23 B24 107.2(7)
C11 C10 B23 B24 -37.4(5)
B22 C10 B23 B24 -142.3(6)
B21 C10 B23 B24 -104.7(6)
C9 C10 B23 B28 146.2(6)
C11 C10 B23 B28 1.5(7)
B22 C10 B23 B28 -103.4(6)
B21 C10 B23 B28 -65.8(7)
B24 C10 B23 B28 38.9(5)
C9 C10 B23 B27 -150.3(6)
C11 C10 B23 B27 65.1(7)
B22 C10 B23 B27 -39.9(6)
B21 C10 B23 B27 -2.3(8)
B24 C10 B23 B27 102.5(7)
C9 C10 B23 B22 -110.4(7)
C11 C10 B23 B22 104.9(6)
B21 C10 B23 B22 37.6(6)
B24 C10 B23 B22 142.3(6)
B21 B22 B23 C10 -34.5(5)
B27 B22 B23 C10 -134.8(6)
B26 B22 B23 C10 -97.0(6)
C10 B22 B23 B24 34.1(5)
B21 B22 B23 B24 -0.3(8)
B27 B22 B23 B24 -100.6(7)
B26 B22 B23 B24 -62.9(7)
C10 B22 B23 B28 96.8(6)
B21 B22 B23 B28 62.3(7)
B27 B22 B23 B28 -38.0(6)
B26 B22 B23 B28 -0.2(8)
C10 B22 B23 B27 134.8(6)
B21 B22 B23 B27 100.3(7)
B26 B22 B23 B27 37.8(6)
C9 C10 B24 B28 -151.8(6)
C11 C10 B24 B28 99.9(6)
B22 C10 B24 B28 -3.4(8)
B23 C10 B24 B28 -39.8(6)
B21 C10 B24 B28 65.8(7)
C9 C10 B24 C11 108.4(6)
B22 C10 B24 C11 -103.3(6)
B23 C10 B24 C11 -139.7(6)
B21 C10 B24 C11 -34.0(5)
C9 C10 B24 B23 -111.9(6)
C11 C10 B24 B23 139.7(6)
B22 C10 B24 B23 36.4(6)
B21 C10 B24 B23 105.7(6)
C9 C10 B24 B29 143.4(6)
C11 C10 B24 B29 35.1(5)
B22 C10 B24 B29 -68.2(7)
B23 C10 B24 B29 -104.6(6)
B21 C10 B24 B29 1.0(8)
C12 C11 B24 B28 153.0(7)
C10 C11 B24 B28 -98.4(6)
B25 C11 B24 B28 3.0(8)
B29 C11 B24 B28 40.8(6)
B21 C11 B24 B28 -65.2(7)
C12 C11 B24 C10 -108.5(7)
B25 C11 B24 C10 101.5(6)
B29 C11 B24 C10 139.2(6)
B21 C11 B24 C10 33.2(5)
C12 C11 B24 B23 -143.5(6)
C10 C11 B24 B23 -35.0(5)
B25 C11 B24 B23 66.5(7)
B29 C11 B24 B23 104.3(7)
B21 C11 B24 B23 -1.7(7)
C12 C11 B24 B29 112.2(7)
C10 C11 B24 B29 -139.2(6)
B25 C11 B24 B29 -37.8(7)
B21 C11 B24 B29 -106.0(7)
C10 B23 B24 B28 135.0(6)
B27 B23 B24 B28 37.5(6)
B22 B23 B24 B28 101.7(7)
B28 B23 B24 C10 -135.0(6)
B27 B23 B24 C10 -97.5(6)
B22 B23 B24 C10 -33.3(5)
C10 B23 B24 C11 34.5(5)
B28 B23 B24 C11 -100.5(6)
B27 B23 B24 C11 -63.0(7)
B22 B23 B24 C11 1.2(7)
C10 B23 B24 B29 95.8(6)
B28 B23 B24 B29 -39.2(6)
B27 B23 B24 B29 -1.7(8)
B22 B23 B24 B29 62.5(8)
C12 C11 B25 B29 -112.3(7)
C10 C11 B25 B29 103.8(6)
B24 C11 B25 B29 37.4(6)
B21 C11 B25 B29 141.6(7)
C12 C11 B25 B21 106.1(7)
C10 C11 B25 B21 -37.8(5)
B29 C11 B25 B21 -141.6(7)
B24 C11 B25 B21 -104.2(6)
C12 C11 B25 B26 146.2(7)
C10 C11 B25 B26 2.2(8)
B29 C11 B25 B26 -101.5(7)
B24 C11 B25 B26 -64.2(8)
B21 C11 B25 B26 40.1(6)
C12 C11 B25 B30 -152.2(7)
C10 C11 B25 B30 63.9(7)
B29 C11 B25 B30 -39.9(6)
B24 C11 B25 B30 -2.5(8)
B21 C11 B25 B30 101.7(7)
C10 B21 B25 C11 35.3(5)
B22 B21 B25 C11 95.9(6)
B26 B21 B25 C11 134.4(7)
C10 B21 B25 B29 1.3(8)
C11 B21 B25 B29 -34.0(6)
B22 B21 B25 B29 61.9(8)
B26 B21 B25 B29 100.4(8)
C10 B21 B25 B26 -99.1(7)
C11 B21 B25 B26 -134.4(7)
B22 B21 B25 B26 -38.4(6)
C10 B21 B25 B30 -62.9(7)
C11 B21 B25 B30 -98.1(6)
B22 B21 B25 B30 -2.2(7)
B26 B21 B25 B30 36.2(6)
C10 B21 B26 B30 60.9(8)
C11 B21 B26 B30 1.0(8)
B22 B21 B26 B30 100.4(8)
B25 B21 B26 B30 -37.7(6)
C10 B21 B26 B25 98.6(6)
C11 B21 B26 B25 38.7(6)
B22 B21 B26 B25 138.2(7)
C10 B21 B26 B27 -3.5(8)
C11 B21 B26 B27 -63.5(8)
B22 B21 B26 B27 36.0(6)
B25 B21 B26 B27 -102.2(7)
C10 B21 B26 B22 -39.5(5)
C11 B21 B26 B22 -99.4(6)
B25 B21 B26 B22 -138.2(7)
C11 B25 B26 B30 99.1(7)
B29 B25 B26 B30 37.7(6)
B21 B25 B26 B30 139.0(7)
C11 B25 B26 B21 -39.9(6)
B29 B25 B26 B21 -101.4(6)
B30 B25 B26 B21 -139.0(7)
C11 B25 B26 B27 59.4(8)
B29 B25 B26 B27 -2.1(8)
B21 B25 B26 B27 99.3(7)
B30 B25 B26 B27 -39.7(6)
C11 B25 B26 B22 -3.2(9)
B29 B25 B26 B22 -64.6(8)
B21 B25 B26 B22 36.8(6)
B30 B25 B26 B22 -102.3(8)
C10 B22 B26 B30 -62.1(8)
B23 B22 B26 B30 -0.8(8)
B21 B22 B26 B30 -102.2(7)
B27 B22 B26 B30 37.0(6)
C10 B22 B26 B21 40.1(6)
B23 B22 B26 B21 101.4(6)
B27 B22 B26 B21 139.2(7)
C10 B22 B26 B25 3.0(9)
B23 B22 B26 B25 64.3(8)
B21 B22 B26 B25 -37.2(6)
B27 B22 B26 B25 102.0(8)
C10 B22 B26 B27 -99.1(7)
B23 B22 B26 B27 -37.8(6)
B21 B22 B26 B27 -139.2(7)
C10 B23 B27 B22 38.7(6)
B24 B23 B27 B22 101.9(6)
B28 B23 B27 B22 138.4(7)
C10 B23 B27 B28 -99.7(7)
B24 B23 B27 B28 -36.6(6)
B22 B23 B27 B28 -138.4(7)
C10 B23 B27 B26 -0.2(8)
B24 B23 B27 B26 63.0(8)
B28 B23 B27 B26 99.6(8)
B22 B23 B27 B26 -38.9(6)
C10 B23 B27 B30 -62.9(8)
B24 B23 B27 B30 0.3(9)
B28 B23 B27 B30 36.8(7)
B22 B23 B27 B30 -101.6(8)
C10 B22 B27 B23 -39.0(5)
B21 B22 B27 B23 -101.0(6)
B26 B22 B27 B23 -137.2(7)
C10 B22 B27 B28 -2.4(9)
B23 B22 B27 B28 36.5(6)
B21 B22 B27 B28 -64.5(8)
B26 B22 B27 B28 -100.6(8)
C10 B22 B27 B26 98.2(7)
B23 B22 B27 B26 137.2(7)
B21 B22 B27 B26 36.2(6)
C10 B22 B27 B30 61.8(8)
B23 B22 B27 B30 100.8(7)
B21 B22 B27 B30 -0.2(8)
B26 B22 B27 B30 -36.4(6)
B30 B26 B27 B23 -101.0(7)
B21 B26 B27 B23 2.3(9)
B25 B26 B27 B23 -60.9(8)
B22 B26 B27 B23 38.2(6)
B30 B26 B27 B22 -139.2(7)
B21 B26 B27 B22 -35.9(6)
B25 B26 B27 B22 -99.2(7)
B30 B26 B27 B28 -38.7(6)
B21 B26 B27 B28 64.6(8)
B25 B26 B27 B28 1.3(8)
B22 B26 B27 B28 100.5(7)
B21 B26 B27 B30 103.4(7)
B25 B26 B27 B30 40.1(6)
B22 B26 B27 B30 139.2(7)
C10 B24 B28 B23 38.8(5)
C11 B24 B28 B23 98.9(6)
B29 B24 B28 B23 137.8(7)
C10 B24 B28 B27 1.7(8)
C11 B24 B28 B27 61.8(8)
B23 B24 B28 B27 -37.2(6)
B29 B24 B28 B27 100.7(8)
C10 B24 B28 B29 -99.0(7)
C11 B24 B28 B29 -38.9(6)
B23 B24 B28 B29 -137.8(7)
C10 B24 B28 B30 -62.4(8)
C11 B24 B28 B30 -2.3(8)
B23 B24 B28 B30 -101.2(7)
B29 B24 B28 B30 36.6(7)
C10 B23 B28 B24 -39.6(5)
B27 B23 B28 B24 -138.6(7)
B22 B23 B28 B24 -100.8(6)
C10 B23 B28 B27 99.0(7)
B24 B23 B28 B27 138.6(7)
B22 B23 B28 B27 37.8(6)
C10 B23 B28 B29 -1.7(8)
B24 B23 B28 B29 37.9(6)
B27 B23 B28 B29 -100.7(7)
B22 B23 B28 B29 -62.9(8)
C10 B23 B28 B30 62.3(7)
B24 B23 B28 B30 101.9(7)
B27 B23 B28 B30 -36.7(6)
B22 B23 B28 B30 1.1(8)
B23 B27 B28 B24 37.4(6)
B22 B27 B28 B24 0.5(9)
B26 B27 B28 B24 -64.0(8)
B30 B27 B28 B24 -102.0(8)
B22 B27 B28 B23 -36.9(6)
B26 B27 B28 B23 -101.3(7)
B30 B27 B28 B23 -139.3(7)
B23 B27 B28 B29 101.2(7)
B22 B27 B28 B29 64.3(8)
B26 B27 B28 B29 -0.1(8)
B30 B27 B28 B29 -38.1(6)
B23 B27 B28 B30 139.3(7)
B22 B27 B28 B30 102.4(7)
B26 B27 B28 B30 38.0(6)
C12 C11 B29 B24 -108.9(7)
C10 C11 B29 B24 37.8(6)
B25 C11 B29 B24 140.7(7)
B21 C11 B29 B24 103.8(7)
C12 C11 B29 B25 110.4(8)
C10 C11 B29 B25 -103.0(6)
B24 C11 B29 B25 -140.7(7)
B21 C11 B29 B25 -37.0(6)
C12 C11 B29 B28 -146.9(7)
C10 C11 B29 B28 -0.3(8)
B25 C11 B29 B28 102.7(7)
B24 C11 B29 B28 -38.0(6)
B21 C11 B29 B28 65.7(8)
C12 C11 B29 B30 150.5(7)
C10 C11 B29 B30 -62.9(8)
B25 C11 B29 B30 40.0(6)
B24 C11 B29 B30 -100.7(7)
B21 C11 B29 B30 3.1(9)
B28 B24 B29 C11 -134.9(7)
C10 B24 B29 C11 -34.8(5)
B23 B24 B29 C11 -96.3(6)
B28 B24 B29 B25 -100.3(8)
C10 B24 B29 B25 -0.1(8)
C11 B24 B29 B25 34.6(6)
B23 B24 B29 B25 -61.7(8)
C10 B24 B29 B28 100.1(6)
C11 B24 B29 B28 134.9(7)
B23 B24 B29 B28 38.6(6)
B28 B24 B29 B30 -36.1(6)
C10 B24 B29 B30 64.1(8)
C11 B24 B29 B30 98.8(7)
B23 B24 B29 B30 2.5(9)
B21 B25 B29 C11 34.4(6)
B26 B25 B29 C11 97.9(6)
B30 B25 B29 C11 134.9(7)
C11 B25 B29 B24 -35.2(6)
B21 B25 B29 B24 -0.7(9)
B26 B25 B29 B24 62.8(8)
B30 B25 B29 B24 99.7(8)
C11 B25 B29 B28 -96.0(6)
B21 B25 B29 B28 -61.5(8)
B26 B25 B29 B28 2.0(8)
B30 B25 B29 B28 39.0(6)
C11 B25 B29 B30 -134.9(7)
B21 B25 B29 B30 -100.5(7)
B26 B25 B29 B30 -37.0(6)
B24 B28 B29 C11 39.2(6)
B23 B28 B29 C11 1.2(8)
B27 B28 B29 C11 -62.3(8)
B30 B28 B29 C11 -100.3(7)
B23 B28 B29 B24 -38.0(6)
B27 B28 B29 B24 -101.5(7)
B30 B28 B29 B24 -139.6(7)
B24 B28 B29 B25 100.3(6)
B23 B28 B29 B25 62.3(8)
B27 B28 B29 B25 -1.2(8)
B30 B28 B29 B25 -39.3(6)
B24 B28 B29 B30 139.6(7)
B23 B28 B29 B30 101.6(7)
B27 B28 B29 B30 38.1(6)
B21 B26 B30 B27 -99.1(7)
B25 B26 B30 B27 -136.1(6)
B22 B26 B30 B27 -36.3(6)
B21 B26 B30 B28 -61.4(9)
B25 B26 B30 B28 -98.4(7)
B27 B26 B30 B28 37.7(6)
B22 B26 B30 B28 1.4(9)
B21 B26 B30 B29 0.7(9)
B25 B26 B30 B29 -36.3(6)
B27 B26 B30 B29 99.9(7)
B22 B26 B30 B29 63.6(8)
B21 B26 B30 B25 37.0(6)
B27 B26 B30 B25 136.1(6)
B22 B26 B30 B25 99.9(7)
B23 B27 B30 B26 100.7(7)
B22 B27 B30 B26 37.2(6)
B28 B27 B30 B26 136.8(7)
B23 B27 B30 B28 -36.1(6)
B22 B27 B30 B28 -99.6(7)
B26 B27 B30 B28 -136.8(7)
B23 B27 B30 B29 1.3(9)
B22 B27 B30 B29 -62.3(8)
B28 B27 B30 B29 37.3(6)
B26 B27 B30 B29 -99.5(7)
B23 B27 B30 B25 62.4(8)
B22 B27 B30 B25 -1.1(8)
B28 B27 B30 B25 98.5(7)
B26 B27 B30 B25 -38.4(6)
B24 B28 B30 B26 62.7(8)
B23 B28 B30 B26 -1.6(9)
B27 B28 B30 B26 -38.1(6)
B29 B28 B30 B26 99.4(7)
B24 B28 B30 B27 100.9(7)
B23 B28 B30 B27 36.6(6)
B29 B28 B30 B27 137.5(7)
B24 B28 B30 B29 -36.6(6)
B23 B28 B30 B29 -100.9(7)
B27 B28 B30 B29 -137.5(7)
B24 B28 B30 B25 0.8(9)
B23 B28 B30 B25 -63.5(8)
B27 B28 B30 B25 -100.0(7)
B29 B28 B30 B25 37.5(6)
C11 B29 B30 B26 -2.2(9)
B24 B29 B30 B26 -64.9(9)
B25 B29 B30 B26 36.7(6)
B28 B29 B30 B26 -99.8(8)
C11 B29 B30 B27 60.5(9)
B24 B29 B30 B27 -2.3(9)
B25 B29 B30 B27 99.4(7)
B28 B29 B30 B27 -37.1(7)
C11 B29 B30 B28 97.6(7)
B24 B29 B30 B28 34.9(6)
B25 B29 B30 B28 136.5(7)
C11 B29 B30 B25 -38.9(6)
B24 B29 B30 B25 -101.6(7)
B28 B29 B30 B25 -136.5(7)
C11 B25 B30 B26 -99.3(7)
B29 B25 B30 B26 -138.2(7)
B21 B25 B30 B26 -36.6(6)
C11 B25 B30 B27 -60.6(7)
B29 B25 B30 B27 -99.5(7)
B21 B25 B30 B27 2.1(8)
B26 B25 B30 B27 38.7(6)
C11 B25 B30 B28 1.0(8)
B29 B25 B30 B28 -37.9(6)
B21 B25 B30 B28 63.6(7)
B26 B25 B30 B28 100.2(7)
C11 B25 B30 B29 38.9(6)
B21 B25 B30 B29 101.6(6)
B26 B25 B30 B29 138.2(7)

loop_
_platon_squeeze_void_nr
_platon_squeeze_void_average_x
_platon_squeeze_void_average_y
_platon_squeeze_void_average_z
_platon_squeeze_void_volume
_platon_squeeze_void_count_electrons
_platon_squeeze_void_content
1 -0.003 0.000 0.000 776 200 ' '
